data_7028774
loop_
_publ_author_name
'Zou, Hua-Hong'
'Wang, Rong'
'Chen, Zi-Lu'
'Liu, Dong-Cheng'
'Liang, Fu-Pei'

_publ_section_title
;
 Series of edge-sharing bi-triangle Ln4 clusters with a \m4-NO3(-) bridge:
 syntheses, structures, luminescence, and the SMM behavior of the Dy4
 analogue.
;
_journal_issue 6
_journal_name_full 'Dalton transactions (Cambridge, England : 2003)'
_journal_page_first 2581
_journal_page_last 2587
_journal_paper_doi 10.1039/c3dt52316k
_journal_volume 43
_journal_year 2014
_chemical_formula_sum 'C28 H40 Er4 Gd0 N8 O28 Tb0'
_chemical_formula_weight 1605.72
_chemical_name_systematic
;
?
;
_space_group_IT_number 14
_symmetry_cell_setting monoclinic
_symmetry_space_group_name_Hall '-P 2yn'
_symmetry_space_group_name_H-M 'P 1 21/n 1'
_atom_sites_solution_hydrogens geom
_atom_sites_solution_primary direct
_atom_sites_solution_secondary difmap
_audit_creation_method SHELXL-97
_cell_angle_alpha 90.00
_cell_angle_beta 92.0810(10)
_cell_angle_gamma 90.00
_cell_formula_units_Z 4
_cell_length_a 12.99480(10)
_cell_length_b 18.52390(10)
_cell_length_c 18.41410(10)
_cell_measurement_temperature 173(2)
_cell_volume 4429.62(5)
_computing_structure_refinement 'SHELXL-97 (Sheldrick, 1997)'
_computing_structure_solution 'SHELXS-97 (Sheldrick, 1990)'
_diffrn_ambient_temperature 173(2)
_diffrn_measured_fraction_theta_full 0.997
_diffrn_measured_fraction_theta_max 0.997
_diffrn_radiation_monochromator graphite
_diffrn_radiation_source 'fine-focus sealed tube'
_diffrn_radiation_type MoK\a
_diffrn_radiation_wavelength 0.71073
_diffrn_reflns_av_R_equivalents 0.0245
_diffrn_reflns_av_sigmaI/netI 0.0226
_diffrn_reflns_limit_h_max 15
_diffrn_reflns_limit_h_min -14
_diffrn_reflns_limit_k_max 18
_diffrn_reflns_limit_k_min -22
_diffrn_reflns_limit_l_max 21
_diffrn_reflns_limit_l_min -21
_diffrn_reflns_number 28936
_diffrn_reflns_theta_full 25.01
_diffrn_reflns_theta_max 25.01
_diffrn_reflns_theta_min 2.88
_exptl_absorpt_coefficient_mu 7.605
_exptl_absorpt_correction_T_max 0.3116
_exptl_absorpt_correction_T_min 0.2981
_exptl_absorpt_correction_type multi-scan
_exptl_absorpt_process_details
;
CrysAlisPro, Agilent Technologies,
Version 1.171.35.21 (release 20-01-2012 CrysAlis171 .NET)
(compiled Jan 23 2012,18:06:46)
Empirical absorption correction using spherical harmonics,
implemented in SCALE3 ABSPACK scaling algorithm.
;
_exptl_crystal_colour yellow
_exptl_crystal_density_diffrn 2.408
_exptl_crystal_density_method 'not measured'
_exptl_crystal_description block
_exptl_crystal_F_000 3040
_exptl_crystal_size_max 0.21
_exptl_crystal_size_mid 0.20
_exptl_crystal_size_min 0.20
_refine_diff_density_max 0.936
_refine_diff_density_min -0.872
_refine_diff_density_rms 0.104
_refine_ls_extinction_method none
_refine_ls_goodness_of_fit_ref 1.107
_refine_ls_hydrogen_treatment mixed
_refine_ls_matrix_type full
_refine_ls_number_parameters 629
_refine_ls_number_reflns 7783
_refine_ls_number_restraints 1773
_refine_ls_restrained_S_all 1.015
_refine_ls_R_factor_all 0.0204
_refine_ls_R_factor_gt 0.0185
_refine_ls_shift/su_max 0.000
_refine_ls_shift/su_mean 0.000
_refine_ls_structure_factor_coef Fsqd
_refine_ls_weighting_details 'calc w=1/[\s^2^(Fo^2^)+(0.0148P)^2^+9.7080P] where P=(Fo^2^+2Fc^2^)/3'
_refine_ls_weighting_scheme calc
_refine_ls_wR_factor_gt 0.0431
_refine_ls_wR_factor_ref 0.0438
_reflns_number_gt 7377
_reflns_number_total 7783
_reflns_threshold_expression >2sigma(I)
_cod_data_source_file c3dt52316k.txt
_cod_data_source_block er
_cod_depositor_comments
;
The following automatic conversions were performed:

'_symmetry_cell_setting' value 'Monoclinic' changed to 'monoclinic'
according to
/usr/data/users/saulius/automatic-downloads/current/RSC/lib/dictionaries/cif_core.dic
dictionary named 'cif_core.dic' version 2.4.2 from 2011-04-26.

Automatic conversion script
Id: cif_fix_values 2281 2013-09-26 08:29:07Z andrius 
;
_cod_original_sg_symbol_H-M P21/n
_cod_database_code 7028774

loop_
_symmetry_equiv_pos_as_xyz
'x, y, z'
'-x+1/2, y+1/2, -z+1/2'
'-x, -y, -z'
'x-1/2, -y-1/2, z-1/2'

loop_
_atom_site_label
_atom_site_type_symbol
_atom_site_fract_x
_atom_site_fract_y
_atom_site_fract_z
_atom_site_U_iso_or_equiv
_atom_site_adp_type
_atom_site_occupancy
_atom_site_symmetry_multiplicity
_atom_site_calc_flag
_atom_site_refinement_flags
_atom_site_disorder_assembly
_atom_site_disorder_group
Er1 Er 0.698640(12) 0.544260(8) 0.366500(8) 0.01064(4) Uani 1 1 d . . .
Er2 Er 0.798440(12) 0.630020(8) 0.209710(8) 0.01185(4) Uani 1 1 d . . .
Er3 Er 0.731490(12) 0.711100(8) 0.461620(8) 0.01095(4) Uani 1 1 d . . .
Er4 Er 0.950550(12) 0.639060(8) 0.373980(8) 0.01122(4) Uani 1 1 d . . .
N1 N 0.7671(3) 0.68412(17) 0.61593(16) 0.0207(7) Uani 1 1 d U . .
N2 N 1.1008(2) 0.52250(17) 0.37900(17) 0.0219(7) Uani 1 1 d U . .
N3 N 0.7304(2) 0.43432(16) 0.47901(15) 0.0147(6) Uani 1 1 d U . .
N4 N 0.8924(3) 0.52972(18) 0.11321(17) 0.0252(8) Uani 1 1 d U . .
N5 N 0.7251(3) 0.73300(19) 0.30920(18) 0.0261(8) Uani 1 1 d U . .
N6 N 0.6663(2) 0.66233(17) 0.11503(15) 0.0174(7) Uani 1 1 d U . .
N7 N 0.7399(2) 0.83815(17) 0.49812(15) 0.0162(6) Uani 1 1 d U . .
O1 O 0.56023(19) 0.75983(13) 0.48054(13) 0.0171(5) Uani 1 1 d U . .
O2 O 0.72398(19) 0.74109(13) 0.24070(12) 0.0157(5) Uani 1 1 d U . .
O3 O 0.64566(18) 0.58013(13) 0.24949(12) 0.0140(5) Uani 1 1 d U . .
O4 O 0.60870(18) 0.63070(13) 0.42084(13) 0.0157(5) Uani 1 1 d U . .
O5 O 0.69944(19) 0.42771(13) 0.30479(13) 0.0178(5) Uani 1 1 d U . .
O6 O 0.76750(17) 0.67153(12) 0.33591(11) 0.0118(5) Uani 1 1 d U . .
O7 O 0.94294(18) 0.68385(13) 0.26128(12) 0.0152(5) Uani 1 1 d U . .
O8 O 0.89527(18) 0.74569(13) 0.42947(12) 0.0137(5) Uani 1 1 d U . .
O9 O 0.51794(18) 0.51207(13) 0.33306(12) 0.0153(5) Uani 1 1 d U . .
O10 O 0.81865(17) 0.60111(12) 0.44912(12) 0.0122(5) Uani 1 1 d U . .
O11 O 1.08110(18) 0.74067(13) 0.37590(13) 0.0169(5) Uani 1 1 d U . .
O12 O 1.1062(2) 0.57862(14) 0.33809(14) 0.0229(6) Uani 1 1 d U . .
O13 O 0.85158(18) 0.55107(13) 0.30365(12) 0.0136(5) Uani 1 1 d U . .
O14 O 0.80501(19) 0.44652(13) 0.43693(13) 0.0173(5) Uani 1 1 d U . .
O15 O 0.68891(19) 0.77791(13) 0.35375(12) 0.0153(5) Uani 1 1 d U . .
O16 O 1.0300(2) 0.64445(14) 0.49821(13) 0.0208(6) Uani 1 1 d U . .
O17 O 0.86861(19) 0.71303(13) 0.12376(12) 0.0173(5) Uani 1 1 d U . .
O18 O 0.64751(19) 0.47120(14) 0.46652(13) 0.0189(6) Uani 1 1 d U . .
O19 O 0.8430(2) 0.70134(14) 0.57584(13) 0.0222(6) Uani 1 1 d U . .
O22 O 0.6802(2) 0.67613(16) 0.58221(14) 0.0259(6) Uani 1 1 d U . .
O23 O 0.7782(2) 0.67635(17) 0.68160(14) 0.0350(7) Uani 1 1 d U . .
O24 O 0.7378(2) 0.39017(15) 0.52834(14) 0.0239(6) Uani 1 1 d U . .
O25 O 1.0187(2) 0.51598(15) 0.41361(14) 0.0247(6) Uani 1 1 d U . .
O26 O 1.1713(2) 0.47797(16) 0.38504(18) 0.0374(8) Uani 1 1 d U . .
O27 O 0.9333(3) 0.49240(19) 0.06662(18) 0.0512(10) Uani 1 1 d U . .
O28 O 0.7945(2) 0.53327(16) 0.11950(15) 0.0327(7) Uani 1 1 d U . .
O29 O 0.9472(2) 0.56770(15) 0.15673(15) 0.0269(6) Uani 1 1 d U . .
C1 C 0.4503(3) 0.4586(2) 0.3658(2) 0.0211(8) Uani 1 1 d U . .
H1A H 0.4012 0.4833 0.3964 0.032 Uiso 1 1 calc R . .
H1B H 0.4918 0.4248 0.3954 0.032 Uiso 1 1 calc R . .
H1C H 0.4126 0.4320 0.3272 0.032 Uiso 1 1 calc R . .
C2 C 0.4719(3) 0.55403(19) 0.27718(18) 0.0143(7) Uani 1 1 d U . .
C3 C 0.3664(3) 0.5628(2) 0.2674(2) 0.0220(8) Uani 1 1 d U . .
H3 H 0.3207 0.5396 0.2991 0.026 Uiso 1 1 calc R . .
C4 C 0.3282(3) 0.6061(2) 0.2105(2) 0.0250(9) Uani 1 1 d U . .
H4 H 0.2561 0.6138 0.2039 0.030 Uiso 1 1 calc R . .
C5 C 0.3963(3) 0.6380(2) 0.1635(2) 0.0220(8) Uani 1 1 d U . .
H5 H 0.3698 0.6664 0.1242 0.026 Uiso 1 1 calc R . .
C6 C 0.5048(3) 0.62903(19) 0.17301(19) 0.0164(8) Uani 1 1 d U . .
C7 C 0.5446(3) 0.58852(19) 0.23337(18) 0.0144(7) Uani 1 1 d U . .
C29 C 0.5673(3) 0.66257(19) 0.11727(18) 0.0166(8) Uani 1 1 d U . .
H29 H 0.5310 0.6870 0.0789 0.020 Uiso 1 1 calc R . .
C31 C 0.7117(3) 0.6990(2) 0.05237(19) 0.0226(9) Uani 1 1 d U . .
H31A H 0.6572 0.7243 0.0233 0.027 Uiso 1 1 calc R . .
H31B H 0.7443 0.6630 0.0208 0.027 Uiso 1 1 calc R . .
C9 C 0.7926(3) 0.7534(2) 0.08068(19) 0.0204(8) Uani 1 1 d U . .
H9A H 0.8255 0.7777 0.0396 0.025 Uiso 1 1 calc R . .
H9B H 0.7601 0.7906 0.1109 0.025 Uiso 1 1 calc R . .
C10 C 0.9482(3) 0.7602(2) 0.15515(19) 0.0190(8) Uani 1 1 d U . .
H10A H 0.9164 0.8028 0.1777 0.023 Uiso 1 1 calc R . .
H10B H 0.9939 0.7772 0.1169 0.023 Uiso 1 1 calc R . .
C11 C 1.0097(3) 0.7173(2) 0.21220(19) 0.0195(8) Uani 1 1 d U . .
H11A H 1.0510 0.6800 0.1881 0.023 Uiso 1 1 calc R . .
H11B H 1.0577 0.7500 0.2393 0.023 Uiso 1 1 calc R . .
C12 C 0.5031(3) 0.6462(2) 0.4358(2) 0.0185(8) Uani 1 1 d U . .
H12A H 0.4876 0.6293 0.4852 0.022 Uiso 1 1 calc R . .
H12B H 0.4568 0.6206 0.4005 0.022 Uiso 1 1 calc R . .
C13 C 0.4852(3) 0.7273(2) 0.43016(19) 0.0191(8) Uani 1 1 d U . .
H13A H 0.4957 0.7443 0.3800 0.023 Uiso 1 1 calc R . .
H13B H 0.4144 0.7397 0.4437 0.023 Uiso 1 1 calc R . .
C14 C 0.5520(3) 0.8375(2) 0.4870(2) 0.0221(8) Uani 1 1 d U . .
H14A H 0.4872 0.8507 0.5104 0.026 Uiso 1 1 calc R . .
H14B H 0.5521 0.8603 0.4384 0.026 Uiso 1 1 calc R . .
C15 C 0.6447(3) 0.8625(2) 0.5333(2) 0.0201(8) Uani 1 1 d U . .
H15A H 0.6444 0.9158 0.5374 0.024 Uiso 1 1 calc R . .
H15B H 0.6419 0.8418 0.5827 0.024 Uiso 1 1 calc R . .
C16 C 0.8042(3) 0.8878(2) 0.47917(18) 0.0170(8) Uani 1 1 d U . .
H16 H 0.7856 0.9363 0.4894 0.020 Uiso 1 1 calc R . .
C17 C 0.9020(3) 0.87735(19) 0.44382(19) 0.0165(8) Uani 1 1 d U . .
C18 C 0.9589(3) 0.9414(2) 0.4312(2) 0.0218(8) Uani 1 1 d U . .
H18 H 0.9303 0.9866 0.4441 0.026 Uiso 1 1 calc R . .
C19 C 1.0544(3) 0.9401(2) 0.4007(2) 0.0270(9) Uani 1 1 d U . .
H19 H 1.0905 0.9838 0.3928 0.032 Uiso 1 1 calc R . .
C20 C 1.0981(3) 0.8732(2) 0.3812(2) 0.0244(9) Uani 1 1 d U . .
H20 H 1.1640 0.8716 0.3605 0.029 Uiso 1 1 calc R . .
C21 C 1.0435(3) 0.8098(2) 0.39276(18) 0.0158(7) Uani 1 1 d U . .
C22 C 0.9437(3) 0.80965(19) 0.42233(17) 0.0131(7) Uani 1 1 d U . .
C23 C 1.1902(3) 0.7369(2) 0.3578(2) 0.0217(8) Uani 1 1 d U . .
H23A H 1.2000 0.7615 0.3114 0.033 Uiso 1 1 calc R . .
H23B H 1.2110 0.6863 0.3538 0.033 Uiso 1 1 calc R . .
H23C H 1.2323 0.7606 0.3961 0.033 Uiso 1 1 calc R . .
N8 N 0.3385(9) 0.9333(7) 0.4149(5) 0.118(3) Uani 1 1 d DU . .
C25 C 0.3528(10) 0.9349(8) 0.3694(7) 0.117(4) Uani 1 1 d DU . .
C26 C 0.3641(8) 0.9514(6) 0.3089(5) 0.117(4) Uani 1 1 d DU . .
H26A H 0.3125 0.9270 0.2775 0.176 Uiso 1 1 calc R . .
H26B H 0.4332 0.9374 0.2946 0.176 Uiso 1 1 calc R . .
H26C H 0.3560 1.0038 0.3038 0.176 Uiso 1 1 calc R . .
C27 C 0.9687(13) 0.3525(5) 0.2976(6) 0.027(2) Uani 0.74(4) 1 d PU A 1
H27A H 1.0045 0.3874 0.3296 0.040 Uiso 0.74(4) 1 calc PR A 1
H27B H 1.0180 0.3305 0.2652 0.040 Uiso 0.74(4) 1 calc PR A 1
H27C H 0.9376 0.3148 0.3271 0.040 Uiso 0.74(4) 1 calc PR A 1
O33 O 0.8891(2) 0.38897(17) 0.25484(17) 0.036(2) Uani 0.74(4) 1 d PU A 1
H33 H 0.8706 0.3629 0.2194 0.054 Uiso 0.74(4) 1 calc PR A 1
C27' C 0.935(3) 0.3470(16) 0.3082(18) 0.027(2) Uani 0.26(4) 1 d PU A 2
H27D H 0.9801 0.3773 0.3396 0.040 Uiso 0.26(4) 1 calc PR A 2
H27E H 0.9768 0.3094 0.2858 0.040 Uiso 0.26(4) 1 calc PR A 2
H27F H 0.8826 0.3245 0.3373 0.040 Uiso 0.26(4) 1 calc PR A 2
O33' O 0.8891(2) 0.38897(17) 0.25484(17) 0.034(5) Uani 0.26(4) 1 d PU A 2
H33' H 0.8750 0.3634 0.2180 0.052 Uiso 0.26(4) 1 d PR A 2
C32 C 0.6513(3) 0.4129(2) 0.23406(19) 0.0231(9) Uani 1 1 d U . .
H32A H 0.5776 0.4236 0.2351 0.035 Uiso 1 1 d R . .
H32B H 0.6609 0.3618 0.2219 0.035 Uiso 1 1 d R . .
H32C H 0.6830 0.4431 0.1973 0.035 Uiso 1 1 d R . .

loop_
_atom_site_aniso_label
_atom_site_aniso_U_11
_atom_site_aniso_U_22
_atom_site_aniso_U_33
_atom_site_aniso_U_23
_atom_site_aniso_U_13
_atom_site_aniso_U_12
Er1 0.00894(8) 0.01323(9) 0.00978(8) 0.00133(6) 0.00087(6) -0.00039(6)
Er2 0.01260(9) 0.01424(9) 0.00885(8) 0.00032(6) 0.00213(6) -0.00031(6)
Er3 0.00988(9) 0.01320(9) 0.00993(8) 0.00017(6) 0.00253(6) 0.00079(6)
Er4 0.00880(9) 0.01421(9) 0.01078(8) 0.00016(6) 0.00206(6) 0.00008(6)
N1 0.0259(19) 0.0235(18) 0.0128(16) -0.0012(13) 0.0038(14) 0.0052(14)
N2 0.0158(18) 0.0194(18) 0.0303(18) -0.0059(14) -0.0039(14) 0.0037(13)
N3 0.0166(17) 0.0134(16) 0.0139(15) 0.0016(12) -0.0039(12) -0.0025(12)
N4 0.028(2) 0.0233(19) 0.0242(17) -0.0048(14) 0.0051(15) 0.0018(15)
N5 0.0209(18) 0.0291(19) 0.0283(18) 0.0014(15) 0.0029(14) -0.0038(14)
N6 0.0218(18) 0.0194(17) 0.0110(14) 0.0012(12) -0.0018(12) -0.0021(13)
N7 0.0176(16) 0.0205(17) 0.0107(14) -0.0008(12) 0.0029(12) 0.0014(13)
O1 0.0149(14) 0.0190(14) 0.0175(12) 0.0003(10) 0.0028(10) 0.0040(10)
O2 0.0214(14) 0.0194(14) 0.0065(11) 0.0020(9) 0.0018(10) 0.0029(10)
O3 0.0111(13) 0.0192(13) 0.0117(11) 0.0017(10) -0.0006(9) -0.0010(10)
O4 0.0097(13) 0.0194(14) 0.0182(12) -0.0007(10) 0.0031(10) -0.0010(10)
O5 0.0198(14) 0.0177(14) 0.0157(12) -0.0007(10) -0.0014(10) -0.0007(10)
O6 0.0114(13) 0.0134(13) 0.0109(11) 0.0027(9) 0.0023(9) 0.0023(9)
O7 0.0129(13) 0.0207(14) 0.0123(12) 0.0016(10) 0.0040(10) -0.0044(10)
O8 0.0129(13) 0.0152(13) 0.0132(11) 0.0002(9) 0.0027(10) -0.0025(10)
O9 0.0113(13) 0.0196(14) 0.0151(12) 0.0045(10) 0.0002(10) -0.0013(10)
O10 0.0085(12) 0.0158(13) 0.0124(11) 0.0000(9) 0.0024(9) -0.0015(9)
O11 0.0110(13) 0.0206(14) 0.0195(13) 0.0002(10) 0.0054(10) -0.0013(10)
O12 0.0166(14) 0.0233(15) 0.0291(14) 0.0019(12) 0.0059(11) 0.0009(11)
O13 0.0120(13) 0.0166(13) 0.0122(11) 0.0013(9) 0.0016(9) -0.0003(10)
O14 0.0103(13) 0.0229(14) 0.0189(13) 0.0049(10) 0.0028(10) -0.0010(10)
O15 0.0171(13) 0.0169(13) 0.0123(12) -0.0034(10) 0.0054(10) 0.0045(10)
O16 0.0173(15) 0.0260(15) 0.0188(13) 0.0017(11) -0.0028(11) 0.0003(11)
O17 0.0187(14) 0.0208(14) 0.0126(12) 0.0021(10) 0.0036(10) -0.0012(10)
O18 0.0144(14) 0.0221(15) 0.0205(13) 0.0060(11) 0.0019(11) 0.0035(11)
O19 0.0207(15) 0.0282(16) 0.0179(13) -0.0001(11) 0.0024(11) -0.0042(11)
O22 0.0162(15) 0.0422(18) 0.0194(13) 0.0100(12) 0.0028(11) 0.0029(12)
O23 0.045(2) 0.049(2) 0.0113(14) 0.0031(13) 0.0026(13) 0.0093(15)
O24 0.0252(16) 0.0252(16) 0.0212(14) 0.0115(12) -0.0014(11) -0.0018(12)
O25 0.0208(15) 0.0281(16) 0.0255(14) 0.0014(12) 0.0051(12) 0.0039(12)
O26 0.0177(16) 0.0247(17) 0.069(2) -0.0048(15) -0.0029(15) 0.0069(13)
O27 0.051(2) 0.056(2) 0.047(2) -0.0366(17) 0.0035(17) 0.0139(18)
O28 0.0286(18) 0.0349(18) 0.0345(16) -0.0154(13) 0.0002(13) 0.0014(13)
O29 0.0246(16) 0.0273(16) 0.0292(15) -0.0102(12) 0.0044(12) -0.0007(12)
C1 0.016(2) 0.026(2) 0.0219(19) 0.0091(16) -0.0002(16) -0.0075(16)
C2 0.0132(18) 0.0168(19) 0.0127(16) 0.0005(13) -0.0034(14) 0.0033(14)
C3 0.016(2) 0.026(2) 0.0242(19) 0.0009(16) 0.0009(16) 0.0001(16)
C4 0.015(2) 0.031(2) 0.028(2) 0.0065(17) -0.0016(16) 0.0032(16)
C5 0.021(2) 0.021(2) 0.0233(19) 0.0016(15) -0.0070(16) 0.0052(15)
C6 0.0168(19) 0.0178(19) 0.0145(17) 0.0008(14) -0.0028(14) -0.0008(14)
C7 0.0157(19) 0.0140(18) 0.0132(16) -0.0034(13) -0.0030(14) 0.0023(14)
C29 0.022(2) 0.0168(19) 0.0111(16) 0.0015(14) -0.0052(14) 0.0000(15)
C31 0.024(2) 0.032(2) 0.0112(17) 0.0074(15) -0.0013(15) -0.0032(17)
C9 0.024(2) 0.024(2) 0.0130(17) 0.0086(15) 0.0026(15) 0.0002(16)
C10 0.020(2) 0.022(2) 0.0161(17) 0.0003(15) 0.0025(15) -0.0051(15)
C11 0.0155(19) 0.027(2) 0.0163(18) 0.0019(15) 0.0062(15) -0.0053(15)
C12 0.0104(18) 0.024(2) 0.0212(18) -0.0014(15) 0.0026(15) 0.0016(14)
C13 0.0130(19) 0.027(2) 0.0179(18) 0.0006(15) 0.0023(15) 0.0036(15)
C14 0.022(2) 0.018(2) 0.026(2) -0.0002(15) 0.0044(16) 0.0098(16)
C15 0.020(2) 0.020(2) 0.0209(19) -0.0023(15) 0.0082(15) 0.0062(15)
C16 0.022(2) 0.0152(19) 0.0135(17) -0.0011(14) -0.0016(15) 0.0039(15)
C17 0.018(2) 0.0165(19) 0.0145(17) 0.0010(14) -0.0025(14) -0.0004(14)
C18 0.026(2) 0.015(2) 0.0249(19) -0.0002(15) -0.0038(16) -0.0014(15)
C19 0.023(2) 0.019(2) 0.039(2) 0.0040(17) 0.0002(18) -0.0083(16)
C20 0.019(2) 0.027(2) 0.027(2) 0.0043(16) 0.0022(16) -0.0044(16)
C21 0.0139(19) 0.0183(19) 0.0150(17) 0.0029(14) -0.0029(14) 0.0000(14)
C22 0.0133(18) 0.0166(18) 0.0092(15) 0.0029(13) -0.0035(13) -0.0023(14)
C23 0.012(2) 0.028(2) 0.025(2) -0.0010(16) 0.0027(16) -0.0004(16)
N8 0.076(6) 0.154(8) 0.121(7) -0.037(7) -0.023(6) -0.002(5)
C25 0.060(6) 0.113(7) 0.177(11) 0.018(10) -0.033(9) -0.029(5)
C26 0.112(8) 0.153(9) 0.085(6) -0.042(6) -0.016(6) 0.014(7)
C27 0.007(6) 0.031(3) 0.044(4) -0.002(3) 0.000(4) -0.005(4)
O33 0.030(5) 0.035(4) 0.044(4) -0.005(5) -0.001(5) 0.002(5)
C27' 0.007(6) 0.031(3) 0.044(4) -0.002(3) 0.000(4) -0.005(4)
O33' 0.029(11) 0.033(9) 0.041(9) -0.009(12) -0.001(12) 0.000(12)
C32 0.028(2) 0.025(2) 0.0161(18) -0.0043(15) -0.0031(16) 0.0000(17)

loop_
_atom_type_symbol
_atom_type_description
_atom_type_scat_dispersion_real
_atom_type_scat_dispersion_imag
_atom_type_scat_source
C C 0.0033 0.0016 'International Tables Vol C Tables 4.2.6.8 and 6.1.1.4'
H H 0.0000 0.0000 'International Tables Vol C Tables 4.2.6.8 and 6.1.1.4'
N N 0.0061 0.0033 'International Tables Vol C Tables 4.2.6.8 and 6.1.1.4'
O O 0.0106 0.0060 'International Tables Vol C Tables 4.2.6.8 and 6.1.1.4'
Tb Tb -0.1723 4.1537 'International Tables Vol C Tables 4.2.6.8 and 6.1.1.4'
Gd Gd -0.1653 3.9035 'International Tables Vol C Tables 4.2.6.8 and 6.1.1.4'
Er Er -0.2586 4.9576 'International Tables Vol C Tables 4.2.6.8 and 6.1.1.4'

loop_
_geom_angle_atom_site_label_1
_geom_angle_atom_site_label_2
_geom_angle_atom_site_label_3
_geom_angle
O4 Er1 O3 93.88(8)
O4 Er1 O13 130.47(8)
O3 Er1 O13 75.84(8)
O4 Er1 O10 74.87(8)
O3 Er1 O10 128.86(8)
O13 Er1 O10 75.17(8)
O4 Er1 O18 84.07(9)
O3 Er1 O18 142.05(8)
O13 Er1 O18 132.40(8)
O10 Er1 O18 87.26(8)
O4 Er1 O5 148.41(9)
O3 Er1 O5 80.10(8)
O13 Er1 O5 78.42(8)
O10 Er1 O5 132.40(8)
O18 Er1 O5 82.20(8)
O4 Er1 O9 77.17(8)
O3 Er1 O9 66.06(8)
O13 Er1 O9 134.77(8)
O10 Er1 O9 148.95(8)
O18 Er1 O9 76.63(8)
O5 Er1 O9 72.03(8)
O4 Er1 O6 68.69(8)
O3 Er1 O6 68.47(8)
O13 Er1 O6 62.42(8)
O10 Er1 O6 60.90(7)
O18 Er1 O6 141.98(8)
O5 Er1 O6 134.15(7)
O9 Er1 O6 119.77(7)
O4 Er1 O14 123.53(8)
O3 Er1 O14 142.50(8)
O13 Er1 O14 80.69(8)
O10 Er1 O14 70.44(8)
O18 Er1 O14 51.71(8)
O5 Er1 O14 66.70(8)
O9 Er1 O14 116.02(8)
O6 Er1 O14 124.15(7)
O4 Er1 N3 104.12(8)
O3 Er1 N3 151.83(8)
O13 Er1 N3 106.70(8)
O10 Er1 N3 77.48(8)
O18 Er1 N3 25.70(8)
O5 Er1 N3 73.19(8)
O9 Er1 N3 96.70(8)
O6 Er1 N3 138.32(7)
O14 Er1 N3 26.01(8)
O4 Er1 Er3 38.46(6)
O3 Er1 Er3 103.44(6)
O13 Er1 Er3 96.17(6)
O10 Er1 Er3 40.60(6)
O18 Er1 Er3 98.23(6)
O5 Er1 Er3 172.73(6)
O9 Er1 Er3 115.18(6)
O6 Er1 Er3 44.19(5)
O14 Er1 Er3 107.85(6)
N3 Er1 Er3 104.12(6)
O4 Er1 Er2 104.67(6)
O3 Er1 Er2 39.88(6)
O13 Er1 Er2 40.34(6)
O10 Er1 Er2 94.07(5)
O18 Er1 Er2 171.21(6)
O5 Er1 Er2 90.53(6)
O9 Er1 Er2 105.91(5)
O6 Er1 Er2 44.17(5)
O14 Er1 Er2 120.70(5)
N3 Er1 Er2 146.58(6)
Er3 Er1 Er2 88.348(5)
O7 Er2 O3 137.19(8)
O7 Er2 O13 75.66(8)
O3 Er2 O13 75.69(8)
O7 Er2 O2 81.81(9)
O3 Er2 O2 84.72(8)
O13 Er2 O2 118.57(8)
O7 Er2 O17 70.84(8)
O3 Er2 O17 143.71(8)
O13 Er2 O17 140.59(8)
O2 Er2 O17 76.70(8)
O7 Er2 O28 126.54(9)
O3 Er2 O28 85.74(9)
O13 Er2 O28 92.43(9)
O2 Er2 O28 143.88(9)
O17 Er2 O28 91.18(9)
O7 Er2 N6 136.12(9)
O3 Er2 N6 74.95(9)
O13 Er2 N6 147.85(9)
O2 Er2 N6 71.25(9)
O17 Er2 N6 69.67(9)
O28 Er2 N6 72.64(10)
O7 Er2 O29 74.23(9)
O3 Er2 O29 128.56(9)
O13 Er2 O29 77.74(9)
O2 Er2 O29 146.65(9)
O17 Er2 O29 73.73(9)
O28 Er2 O29 52.32(9)
N6 Er2 O29 111.46(9)
O7 Er2 O6 68.81(8)
O3 Er2 O6 70.22(8)
O13 Er2 O6 63.83(8)
O2 Er2 O6 54.74(7)
O17 Er2 O6 119.53(8)
O28 Er2 O6 149.27(9)
N6 Er2 O6 116.77(9)
O29 Er2 O6 131.60(8)
O7 Er2 N5 74.32(9)
O3 Er2 N5 75.74(9)
O13 Er2 N5 92.28(9)
O2 Er2 N5 26.31(9)
O17 Er2 N5 98.00(9)
O28 Er2 N5 159.11(10)
N6 Er2 N5 92.96(10)
O29 Er2 N5 148.47(9)
O6 Er2 N5 28.45(8)
O7 Er2 N4 100.17(9)
O3 Er2 N4 108.90(9)
O13 Er2 N4 86.14(9)
O2 Er2 N4 154.57(9)
O17 Er2 N4 80.03(9)
O28 Er2 N4 26.39(9)
N6 Er2 N4 91.17(10)
O29 Er2 N4 26.04(9)
O6 Er2 N4 149.53(8)
N5 Er2 N4 174.49(10)
O7 Er2 Er4 37.67(6)
O3 Er2 Er4 101.81(5)
O13 Er2 Er4 42.59(6)
O2 Er2 Er4 88.47(6)
O17 Er2 Er4 108.46(6)
O28 Er2 Er4 127.60(7)
N6 Er2 Er4 159.61(7)
O29 Er2 Er4 86.53(6)
O6 Er2 Er4 45.29(5)
N5 Er2 Er4 66.92(7)
N4 Er2 Er4 108.71(7)
O4 Er3 O8 136.96(8)
O4 Er3 O10 74.70(8)
O8 Er3 O10 76.36(8)
O4 Er3 O15 85.79(8)
O8 Er3 O15 80.31(8)
O10 Er3 O15 117.80(8)
O4 Er3 O22 85.14(9)
O8 Er3 O22 126.26(9)
O10 Er3 O22 90.43(8)
O15 Er3 O22 146.67(9)
O4 Er3 O1 70.05(8)
O8 Er3 O1 141.70(8)
O10 Er3 O1 141.42(8)
O15 Er3 O1 75.04(8)
O22 Er3 O1 71.70(8)
O4 Er3 N7 137.64(9)
O8 Er3 N7 76.84(9)
O10 Er3 N7 147.61(9)
O15 Er3 N7 74.75(9)
O22 Er3 N7 90.94(9)
O1 Er3 N7 68.71(9)
O4 Er3 O6 69.86(8)
O8 Er3 O6 68.82(8)
O10 Er3 O6 62.95(7)
O15 Er3 O6 54.88(7)
O22 Er3 O6 147.01(9)
O1 Er3 O6 116.45(8)
N7 Er3 O6 122.03(8)
O4 Er3 O19 126.92(8)
O8 Er3 O19 74.18(8)
O10 Er3 O19 75.77(8)
O15 Er3 O19 147.27(8)
O22 Er3 O19 52.10(9)
O1 Er3 O19 114.08(8)
N7 Er3 O19 79.69(9)
O6 Er3 O19 129.35(8)
O4 Er3 N5 76.90(9)
O8 Er3 N5 72.64(9)
O10 Er3 N5 91.37(9)
O15 Er3 N5 26.44(9)
O22 Er3 N5 160.79(9)
O1 Er3 N5 95.43(9)
N7 Er3 N5 97.68(10)
O6 Er3 N5 28.44(9)
O19 Er3 N5 146.40(9)
O4 Er3 N1 107.06(9)
O8 Er3 N1 100.48(9)
O10 Er3 N1 83.46(8)
O15 Er3 N1 157.88(8)
O22 Er3 N1 25.79(9)
O1 Er3 N1 92.17(8)
N7 Er3 N1 83.85(9)
O6 Er3 N1 146.12(8)
O19 Er3 N1 26.36(9)
N5 Er3 N1 172.28(9)
O4 Er3 Er1 37.48(6)
O8 Er3 Er1 102.02(6)
O10 Er3 Er1 41.39(6)
O15 Er3 Er1 91.18(6)
O22 Er3 Er1 100.70(7)
O1 Er3 Er1 107.28(6)
N7 Er3 Er1 165.90(7)
O6 Er3 Er1 46.52(5)
O19 Er3 Er1 113.75(6)
N5 Er3 Er1 68.86(7)
N1 Er3 Er1 110.05(6)
O7 Er4 O8 95.04(8)
O7 Er4 O10 130.52(8)
O8 Er4 O10 75.77(8)
O7 Er4 O13 75.43(8)
O8 Er4 O13 129.33(8)
O10 Er4 O13 74.27(8)
O7 Er4 O12 85.84(9)
O8 Er4 O12 141.12(9)
O10 Er4 O12 131.00(8)
O13 Er4 O12 88.59(8)
O7 Er4 O16 147.76(9)
O8 Er4 O16 71.82(8)
O10 Er4 O16 75.91(8)
O13 Er4 O16 135.74(8)
O12 Er4 O16 86.95(9)
O7 Er4 O6 69.18(8)
O8 Er4 O6 67.72(8)
O10 Er4 O6 62.30(7)
O13 Er4 O6 62.34(8)
O12 Er4 O6 145.10(8)
O16 Er4 O6 127.07(8)
O7 Er4 O11 75.17(8)
O8 Er4 O11 65.44(8)
O10 Er4 O11 135.78(8)
O13 Er4 O11 148.18(8)
O12 Er4 O11 77.42(8)
O16 Er4 O11 72.59(8)
O6 Er4 O11 116.74(8)
O7 Er4 O25 127.06(9)
O8 Er4 O25 137.56(8)
O10 Er4 O25 79.44(8)
O13 Er4 O25 73.91(8)
O12 Er4 O25 51.60(9)
O16 Er4 O25 69.03(9)
O6 Er4 O25 127.40(8)
O11 Er4 O25 115.84(8)
O7 Er4 N2 108.18(9)
O8 Er4 N2 145.66(8)
O10 Er4 N2 105.21(9)
O13 Er4 N2 81.97(8)
O12 Er4 N2 25.93(9)
O16 Er4 N2 75.17(9)
O6 Er4 N2 143.98(8)
O11 Er4 N2 95.89(9)
O25 Er4 N2 25.78(9)
O7 Er4 Er2 39.01(6)
O8 Er4 Er2 103.90(6)
O10 Er4 Er2 95.28(5)
O13 Er4 Er2 41.04(5)
O12 Er4 Er2 100.94(6)
O16 Er4 Er2 170.84(6)
O6 Er4 Er2 44.53(5)
O11 Er4 Er2 113.46(5)
O25 Er4 Er2 112.26(6)
N2 Er4 Er2 110.09(6)
O7 Er4 Er3 105.73(6)
O8 Er4 Er3 39.62(6)
O10 Er4 Er3 40.28(6)
O13 Er4 Er3 94.38(6)
O12 Er4 Er3 168.42(6)
O16 Er4 Er3 83.11(6)
O6 Er4 Er3 44.02(5)
O11 Er4 Er3 105.05(5)
O25 Er4 Er3 118.63(6)
N2 Er4 Er3 143.67(7)
Er2 Er4 Er3 88.538(5)
O23 N1 O22 122.5(3)
O23 N1 O19 122.0(3)
O22 N1 O19 115.5(3)
O23 N1 Er3 176.0(3)
O22 N1 Er3 55.80(16)
O19 N1 Er3 59.80(16)
O26 N2 O25 121.7(3)
O26 N2 O12 122.4(3)
O25 N2 O12 115.8(3)
O26 N2 Er4 173.3(3)
O25 N2 Er4 60.72(18)
O12 N2 Er4 55.44(16)
O24 N3 O14 121.7(3)
O24 N3 O18 122.0(3)
O14 N3 O18 116.3(3)
O24 N3 Er1 175.6(2)
O14 N3 Er1 62.59(16)
O18 N3 Er1 53.77(15)
O27 N4 O29 120.3(4)
O27 N4 O28 122.9(3)
O29 N4 O28 116.8(3)
O27 N4 Er2 173.4(3)
O29 N4 Er2 59.38(18)
O28 N4 Er2 57.73(17)
O2 N5 O15 124.9(3)
O2 N5 O6 116.8(3)
O15 N5 O6 118.2(3)
O2 N5 Er2 55.21(17)
O15 N5 Er2 177.8(2)
O6 N5 Er2 61.67(16)
O2 N5 Er3 178.2(3)
O15 N5 Er3 56.81(17)
O6 N5 Er3 61.42(15)
Er2 N5 Er3 123.06(12)
C29 N6 C31 116.8(3)
C29 N6 Er2 130.2(2)
C31 N6 Er2 111.9(2)
C16 N7 C15 117.1(3)
C16 N7 Er3 129.0(2)
C15 N7 Er3 112.4(2)
C14 O1 C13 114.5(3)
C14 O1 Er3 116.8(2)
C13 O1 Er3 110.47(19)
N5 O2 Er2 98.5(2)
C7 O3 Er2 136.1(2)
C7 O3 Er1 119.3(2)
Er2 O3 Er1 100.18(9)
C12 O4 Er1 138.2(2)
C12 O4 Er3 117.8(2)
Er1 O4 Er3 104.05(9)
C32 O5 Er1 125.2(2)
N5 O6 Er3 90.14(18)
N5 O6 Er2 89.88(18)
Er3 O6 Er2 178.27(11)
N5 O6 Er4 132.0(2)
Er3 O6 Er4 91.09(7)
Er2 O6 Er4 90.18(7)
N5 O6 Er1 135.0(2)
Er3 O6 Er1 89.29(7)
Er2 O6 Er1 89.47(7)
Er4 O6 Er1 92.99(7)
C11 O7 Er4 138.3(2)
C11 O7 Er2 115.8(2)
Er4 O7 Er2 103.32(9)
C22 O8 Er3 134.6(2)
C22 O8 Er4 123.0(2)
Er3 O8 Er4 100.18(9)
C2 O9 C1 115.4(3)
C2 O9 Er1 115.0(2)
C1 O9 Er1 129.5(2)
Er3 O10 Er4 99.38(9)
Er3 O10 Er1 98.00(8)
Er4 O10 Er1 103.34(8)
C21 O11 C23 115.9(3)
C21 O11 Er4 116.2(2)
C23 O11 Er4 127.8(2)
N2 O12 Er4 98.6(2)
Er1 O13 Er2 99.53(9)
Er1 O13 Er4 102.47(9)
Er2 O13 Er4 96.37(8)
N3 O14 Er1 91.40(18)
N5 O15 Er3 96.8(2)
C9 O17 C10 111.5(3)
C9 O17 Er2 115.0(2)
C10 O17 Er2 113.71(19)
N3 O18 Er1 100.54(18)
N1 O19 Er3 93.8(2)
N1 O22 Er3 98.41(19)
N2 O25 Er4 93.5(2)
N4 O28 Er2 95.9(2)
N4 O29 Er2 94.6(2)
O9 C1 H1A 109.5
O9 C1 H1B 109.5
H1A C1 H1B 109.5
O9 C1 H1C 109.5
H1A C1 H1C 109.5
H1B C1 H1C 109.5
C3 C2 O9 123.5(3)
C3 C2 C7 123.4(3)
O9 C2 C7 113.1(3)
C2 C3 C4 119.2(4)
C2 C3 H3 120.4
C4 C3 H3 120.4
C5 C4 C3 119.5(4)
C5 C4 H4 120.2
C3 C4 H4 120.2
C4 C5 C6 121.6(3)
C4 C5 H5 119.2
C6 C5 H5 119.2
C7 C6 C5 119.2(3)
C7 C6 C29 125.0(3)
C5 C6 C29 115.8(3)
O3 C7 C2 119.2(3)
O3 C7 C6 123.9(3)
C2 C7 C6 116.9(3)
N6 C29 C6 126.8(3)
N6 C29 H29 116.6
C6 C29 H29 116.6
N6 C31 C9 108.9(3)
N6 C31 H31A 109.9
C9 C31 H31A 109.9
N6 C31 H31B 109.9
C9 C31 H31B 109.9
H31A C31 H31B 108.3
O17 C9 C31 106.9(3)
O17 C9 H9A 110.3
C31 C9 H9A 110.3
O17 C9 H9B 110.3
C31 C9 H9B 110.3
H9A C9 H9B 108.6
O17 C10 C11 108.0(3)
O17 C10 H10A 110.1
C11 C10 H10A 110.1
O17 C10 H10B 110.1
C11 C10 H10B 110.1
H10A C10 H10B 108.4
O7 C11 C10 110.5(3)
O7 C11 H11A 109.5
C10 C11 H11A 109.5
O7 C11 H11B 109.5
C10 C11 H11B 109.5
H11A C11 H11B 108.1
O4 C12 C13 109.1(3)
O4 C12 H12A 109.9
C13 C12 H12A 109.9
O4 C12 H12B 109.9
C13 C12 H12B 109.9
H12A C12 H12B 108.3
O1 C13 C12 105.6(3)
O1 C13 H13A 110.6
C12 C13 H13A 110.6
O1 C13 H13B 110.6
C12 C13 H13B 110.6
H13A C13 H13B 108.7
O1 C14 C15 106.8(3)
O1 C14 H14A 110.4
C15 C14 H14A 110.4
O1 C14 H14B 110.4
C15 C14 H14B 110.4
H14A C14 H14B 108.6
N7 C15 C14 108.6(3)
N7 C15 H15A 110.0
C14 C15 H15A 110.0
N7 C15 H15B 110.0
C14 C15 H15B 110.0
H15A C15 H15B 108.4
N7 C16 C17 127.2(3)
N7 C16 H16 116.4
C17 C16 H16 116.4
C18 C17 C22 118.9(3)
C18 C17 C16 115.3(3)
C22 C17 C16 125.8(3)
C19 C18 C17 122.1(4)
C19 C18 H18 118.9
C17 C18 H18 118.9
C18 C19 C20 119.6(4)
C18 C19 H19 120.2
C20 C19 H19 120.2
C21 C20 C19 119.2(4)
C21 C20 H20 120.4
C19 C20 H20 120.4
C20 C21 O11 123.4(3)
C20 C21 C22 122.4(3)
O11 C21 C22 114.2(3)
O8 C22 C21 118.2(3)
O8 C22 C17 124.1(3)
C21 C22 C17 117.6(3)
O11 C23 H23A 109.5
O11 C23 H23B 109.5
H23A C23 H23B 109.5
O11 C23 H23C 109.5
H23A C23 H23C 109.5
H23B C23 H23C 109.5
N8 C25 C26 166(3)
C25 C26 H26A 109.5
C25 C26 H26B 109.5
H26A C26 H26B 109.5
C25 C26 H26C 109.5
H26A C26 H26C 109.5
H26B C26 H26C 109.5
C27 O33 H33' 107.9
H33 O33 H33' 4.4
H27D C27' H27E 109.5
H27D C27' H27F 109.5
H27E C27' H27F 109.5
O5 C32 H32A 109.5
O5 C32 H32B 109.5
H32A C32 H32B 109.5
O5 C32 H32C 109.5
H32A C32 H32C 109.5
H32B C32 H32C 109.5

loop_
_geom_bond_atom_site_label_1
_geom_bond_atom_site_label_2
_geom_bond_distance
Er1 O4 2.240(2)
Er1 O3 2.335(2)
Er1 O13 2.339(2)
Er1 O10 2.384(2)
Er1 O18 2.399(2)
Er1 O5 2.440(2)
Er1 O9 2.479(2)
Er1 O6 2.591(2)
Er1 O14 2.596(2)
Er1 N3 2.924(3)
Er1 Er3 3.5703(2)
Er1 Er2 3.5795(2)
Er2 O7 2.301(2)
Er2 O3 2.332(2)
Er2 O13 2.350(2)
Er2 O2 2.353(2)
Er2 O17 2.409(2)
Er2 O28 2.443(3)
Er2 N6 2.476(3)
Er2 O29 2.481(3)
Er2 O6 2.494(2)
Er2 N5 2.834(3)
Er2 N4 2.874(3)
Er2 Er4 3.5568(2)
Er3 O4 2.289(2)
Er3 O8 2.320(2)
Er3 O10 2.346(2)
Er3 O15 2.388(2)
Er3 O22 2.429(2)
Er3 O1 2.438(2)
Er3 N7 2.449(3)
Er3 O6 2.489(2)
Er3 O19 2.517(3)
Er3 N5 2.834(3)
Er3 N1 2.906(3)
Er4 O7 2.234(2)
Er4 O8 2.348(2)
Er4 O10 2.349(2)
Er4 O13 2.422(2)
Er4 O12 2.424(3)
Er4 O16 2.477(2)
Er4 O6 2.528(2)
Er4 O11 2.533(2)
Er4 O25 2.543(3)
Er4 N2 2.910(3)
N1 O23 1.221(4)
N1 O22 1.278(4)
N1 O19 1.293(4)
N2 O26 1.235(4)
N2 O25 1.268(4)
N2 O12 1.287(4)
N3 O24 1.223(4)
N3 O14 1.283(4)
N3 O18 1.289(4)
N4 O27 1.237(4)
N4 O29 1.265(4)
N4 O28 1.284(4)
N5 O2 1.270(4)
N5 O15 1.271(4)
N5 O6 1.350(4)
N6 C29 1.288(5)
N6 C31 1.480(4)
N7 C16 1.299(5)
N7 C15 1.487(4)
O1 C14 1.447(4)
O1 C13 1.452(4)
O3 C7 1.345(4)
O4 C12 1.439(4)
O5 C32 1.450(4)
O7 C11 1.418(4)
O8 C22 1.350(4)
O9 C2 1.406(4)
O9 C1 1.468(4)
O11 C21 1.409(4)
O11 C23 1.469(4)
O17 C9 1.452(4)
O17 C10 1.457(4)
C1 H1A 0.9800
C1 H1B 0.9800
C1 H1C 0.9800
C2 C3 1.386(5)
C2 C7 1.416(5)
C3 C4 1.398(5)
C3 H3 0.9500
C4 C5 1.391(6)
C4 H4 0.9500
C5 C6 1.424(5)
C5 H5 0.9500
C6 C7 1.423(5)
C6 C29 1.470(5)
C29 H29 0.9500
C31 C9 1.535(5)
C31 H31A 0.9900
C31 H31B 0.9900
C9 H9A 0.9900
C9 H9B 0.9900
C10 C11 1.521(5)
C10 H10A 0.9900
C10 H10B 0.9900
C11 H11A 0.9900
C11 H11B 0.9900
C12 C13 1.523(5)
C12 H12A 0.9900
C12 H12B 0.9900
C13 H13A 0.9900
C13 H13B 0.9900
C14 C15 1.523(6)
C14 H14A 0.9900
C14 H14B 0.9900
C15 H15A 0.9900
C15 H15B 0.9900
C16 C17 1.462(5)
C16 H16 0.9500
C17 C18 1.422(5)
C17 C22 1.428(5)
C18 C19 1.380(6)
C18 H18 0.9500
C19 C20 1.414(6)
C19 H19 0.9500
C20 C21 1.392(5)
C20 H20 0.9500
C21 C22 1.425(5)
C23 H23A 0.9800
C23 H23B 0.9800
C23 H23C 0.9800
N8 C25 0.865(11)
C25 C26 1.169(10)
C26 H26A 0.9800
C26 H26B 0.9800
C26 H26C 0.9800
C27 O33 1.446(10)
C27 H27A 0.9800
C27 H27B 0.9800
C27 H27C 0.9800
O33 H33 0.8400
O33 H33' 0.8422
C27' H27D 0.9800
C27' H27E 0.9800
C27' H27F 0.9800
C32 H32A 0.9799
C32 H32B 0.9801
C32 H32C 0.9800

loop_
_geom_torsion_atom_site_label_1
_geom_torsion_atom_site_label_2
_geom_torsion_atom_site_label_3
_geom_torsion_atom_site_label_4
_geom_torsion
O3 Er1 Er3 O4 79.11(11)
O13 Er1 Er3 O4 155.98(11)
O10 Er1 Er3 O4 -145.46(13)
O18 Er1 Er3 O4 -69.52(11)
O5 Er1 Er3 O4 -162.5(5)
O9 Er1 Er3 O4 9.52(11)
O6 Er1 Er3 O4 117.18(12)
O14 Er1 Er3 O4 -121.84(11)
N3 Er1 Er3 O4 -95.03(12)
Er2 Er1 Er3 O4 116.34(10)
O4 Er1 Er3 O8 -161.86(11)
O3 Er1 Er3 O8 -82.75(8)
O13 Er1 Er3 O8 -5.88(8)
O10 Er1 Er3 O8 52.68(10)
O18 Er1 Er3 O8 128.62(8)
O5 Er1 Er3 O8 35.7(4)
O9 Er1 Er3 O8 -152.35(8)
O6 Er1 Er3 O8 -44.68(9)
O14 Er1 Er3 O8 76.30(8)
N3 Er1 Er3 O8 103.10(8)
Er2 Er1 Er3 O8 -45.52(6)
O4 Er1 Er3 O10 145.46(13)
O3 Er1 Er3 O10 -135.43(10)
O13 Er1 Er3 O10 -58.56(10)
O18 Er1 Er3 O10 75.94(10)
O5 Er1 Er3 O10 -17.0(5)
O9 Er1 Er3 O10 154.97(10)
O6 Er1 Er3 O10 -97.36(11)
O14 Er1 Er3 O10 23.62(10)
N3 Er1 Er3 O10 50.42(10)
Er2 Er1 Er3 O10 -98.20(8)
O4 Er1 Er3 O15 -81.52(11)
O3 Er1 Er3 O15 -2.41(8)
O13 Er1 Er3 O15 74.46(8)
O10 Er1 Er3 O15 133.02(10)
O18 Er1 Er3 O15 -151.04(8)
O5 Er1 Er3 O15 116.0(4)
O9 Er1 Er3 O15 -72.01(8)
O6 Er1 Er3 O15 35.66(9)
O14 Er1 Er3 O15 156.64(8)
N3 Er1 Er3 O15 -176.56(8)
Er2 Er1 Er3 O15 34.82(6)
O4 Er1 Er3 O22 67.16(12)
O3 Er1 Er3 O22 146.27(9)
O13 Er1 Er3 O22 -136.85(9)
O10 Er1 Er3 O22 -78.29(10)
O18 Er1 Er3 O22 -2.35(9)
O5 Er1 Er3 O22 -95.3(4)
O9 Er1 Er3 O22 76.68(9)
O6 Er1 Er3 O22 -175.66(10)
O14 Er1 Er3 O22 -54.68(8)
N3 Er1 Er3 O22 -27.87(9)
Er2 Er1 Er3 O22 -176.50(6)
O4 Er1 Er3 O1 -6.83(11)
O3 Er1 Er3 O1 72.28(8)
O13 Er1 Er3 O1 149.15(8)
O10 Er1 Er3 O1 -152.29(10)
O18 Er1 Er3 O1 -76.35(8)
O5 Er1 Er3 O1 -169.3(4)
O9 Er1 Er3 O1 2.69(8)
O6 Er1 Er3 O1 110.35(9)
O14 Er1 Er3 O1 -128.67(8)
N3 Er1 Er3 O1 -101.86(8)
Er2 Er1 Er3 O1 109.51(6)
O4 Er1 Er3 N7 -78.0(3)
O3 Er1 Er3 N7 1.1(3)
O13 Er1 Er3 N7 78.0(3)
O10 Er1 Er3 N7 136.5(3)
O18 Er1 Er3 N7 -147.5(3)
O5 Er1 Er3 N7 119.5(5)
O9 Er1 Er3 N7 -68.5(3)
O6 Er1 Er3 N7 39.2(3)
O14 Er1 Er3 N7 160.1(3)
N3 Er1 Er3 N7 -173.1(3)
Er2 Er1 Er3 N7 38.3(3)
O4 Er1 Er3 O6 -117.18(12)
O3 Er1 Er3 O6 -38.07(9)
O13 Er1 Er3 O6 38.80(9)
O10 Er1 Er3 O6 97.36(11)
O18 Er1 Er3 O6 173.30(9)
O5 Er1 Er3 O6 80.4(4)
O9 Er1 Er3 O6 -107.66(9)
O14 Er1 Er3 O6 120.98(9)
N3 Er1 Er3 O6 147.79(9)
Er2 Er1 Er3 O6 -0.84(7)
O4 Er1 Er3 O19 120.31(12)
O3 Er1 Er3 O19 -160.58(9)
O13 Er1 Er3 O19 -83.71(9)
O10 Er1 Er3 O19 -25.15(10)
O18 Er1 Er3 O19 50.79(9)
O5 Er1 Er3 O19 -42.1(4)
O9 Er1 Er3 O19 129.83(9)
O6 Er1 Er3 O19 -122.51(10)
O14 Er1 Er3 O19 -1.53(8)
N3 Er1 Er3 O19 25.28(9)
Er2 Er1 Er3 O19 -123.35(6)
O4 Er1 Er3 N5 -96.03(12)
O3 Er1 Er3 N5 -16.92(9)
O13 Er1 Er3 N5 59.96(9)
O10 Er1 Er3 N5 118.52(11)
O18 Er1 Er3 N5 -165.54(10)
O5 Er1 Er3 N5 101.5(4)
O9 Er1 Er3 N5 -86.51(9)
O6 Er1 Er3 N5 21.15(10)
O14 Er1 Er3 N5 142.13(9)
N3 Er1 Er3 N5 168.94(9)
Er2 Er1 Er3 N5 20.32(7)
O4 Er1 Er3 N1 92.14(12)
O3 Er1 Er3 N1 171.25(9)
O13 Er1 Er3 N1 -111.88(9)
O10 Er1 Er3 N1 -53.32(11)
O18 Er1 Er3 N1 22.62(9)
O5 Er1 Er3 N1 -70.3(4)
O9 Er1 Er3 N1 101.65(9)
O6 Er1 Er3 N1 -150.68(10)
O14 Er1 Er3 N1 -29.70(9)
N3 Er1 Er3 N1 -2.90(9)
Er2 Er1 Er3 N1 -151.52(7)
O3 Er2 Er4 O7 -162.83(12)
O13 Er2 Er4 O7 144.07(13)
O2 Er2 Er4 O7 -78.55(12)
O17 Er2 Er4 O7 -3.11(12)
O28 Er2 Er4 O7 103.42(14)
N6 Er2 Er4 O7 -84.3(2)
O29 Er2 Er4 O7 68.47(12)
O6 Er2 Er4 O7 -116.73(12)
N5 Er2 Er4 O7 -94.09(12)
N4 Er2 Er4 O7 82.33(12)
O7 Er2 Er4 O8 80.69(11)
O3 Er2 Er4 O8 -82.14(8)
O13 Er2 Er4 O8 -135.24(10)
O2 Er2 Er4 O8 2.14(8)
O17 Er2 Er4 O8 77.58(8)
O28 Er2 Er4 O8 -175.89(11)
N6 Er2 Er4 O8 -3.6(2)
O29 Er2 Er4 O8 149.16(9)
O6 Er2 Er4 O8 -36.04(9)
N5 Er2 Er4 O8 -13.40(9)
N4 Er2 Er4 O8 163.02(9)
O7 Er2 Er4 O10 157.31(11)
O3 Er2 Er4 O10 -5.52(8)
O13 Er2 Er4 O10 -58.62(10)
O2 Er2 Er4 O10 78.76(8)
O17 Er2 Er4 O10 154.20(8)
O28 Er2 Er4 O10 -99.27(11)
N6 Er2 Er4 O10 73.0(2)
O29 Er2 Er4 O10 -134.23(9)
O6 Er2 Er4 O10 40.58(9)
N5 Er2 Er4 O10 63.21(9)
N4 Er2 Er4 O10 -120.37(9)
O7 Er2 Er4 O13 -144.07(13)
O3 Er2 Er4 O13 53.09(10)
O2 Er2 Er4 O13 137.38(10)
O17 Er2 Er4 O13 -147.18(10)
O28 Er2 Er4 O13 -40.65(12)
N6 Er2 Er4 O13 131.6(2)
O29 Er2 Er4 O13 -75.61(11)
O6 Er2 Er4 O13 99.19(11)
N5 Er2 Er4 O13 121.83(11)
N4 Er2 Er4 O13 -61.75(11)
O7 Er2 Er4 O12 -69.15(12)
O3 Er2 Er4 O12 128.02(9)
O13 Er2 Er4 O12 74.92(10)
O2 Er2 Er4 O12 -147.70(9)
O17 Er2 Er4 O12 -72.26(9)
O28 Er2 Er4 O12 34.27(11)
N6 Er2 Er4 O12 -153.5(2)
O29 Er2 Er4 O12 -0.69(9)
O6 Er2 Er4 O12 174.12(10)
N5 Er2 Er4 O12 -163.25(10)
N4 Er2 Er4 O12 13.18(10)
O7 Er2 Er4 O16 141.8(4)
O3 Er2 Er4 O16 -21.1(4)
O13 Er2 Er4 O16 -74.2(4)
O2 Er2 Er4 O16 63.2(4)
O17 Er2 Er4 O16 138.7(4)
O28 Er2 Er4 O16 -114.8(4)
N6 Er2 Er4 O16 57.5(4)
O29 Er2 Er4 O16 -149.8(4)
O6 Er2 Er4 O16 25.0(4)
N5 Er2 Er4 O16 47.7(4)
N4 Er2 Er4 O16 -135.9(4)
O7 Er2 Er4 O6 116.73(12)
O3 Er2 Er4 O6 -46.10(10)
O13 Er2 Er4 O6 -99.19(11)
O2 Er2 Er4 O6 38.19(9)
O17 Er2 Er4 O6 113.62(10)
O28 Er2 Er4 O6 -139.84(12)
N6 Er2 Er4 O6 32.4(2)
O29 Er2 Er4 O6 -174.80(10)
N5 Er2 Er4 O6 22.64(10)
N4 Er2 Er4 O6 -160.94(10)
O7 Er2 Er4 O11 11.76(12)
O3 Er2 Er4 O11 -151.08(9)
O13 Er2 Er4 O11 155.83(10)
O2 Er2 Er4 O11 -66.79(8)
O17 Er2 Er4 O11 8.65(9)
O28 Er2 Er4 O11 115.18(11)
N6 Er2 Er4 O11 -72.5(2)
O29 Er2 Er4 O11 80.22(9)
O6 Er2 Er4 O11 -104.98(9)
N5 Er2 Er4 O11 -82.34(9)
N4 Er2 Er4 O11 94.08(9)
O7 Er2 Er4 O25 -121.96(12)
O3 Er2 Er4 O25 75.21(9)
O13 Er2 Er4 O25 22.11(11)
O2 Er2 Er4 O25 159.50(9)
O17 Er2 Er4 O25 -125.07(9)
O28 Er2 Er4 O25 -18.54(11)
N6 Er2 Er4 O25 153.7(2)
O29 Er2 Er4 O25 -53.49(9)
O6 Er2 Er4 O25 121.31(10)
N5 Er2 Er4 O25 143.95(10)
N4 Er2 Er4 O25 -39.63(10)
O7 Er2 Er4 N2 -94.37(12)
O3 Er2 Er4 N2 102.79(9)
O13 Er2 Er4 N2 49.70(11)
O2 Er2 Er4 N2 -172.92(9)
O17 Er2 Er4 N2 -97.48(9)
O28 Er2 Er4 N2 9.05(12)
N6 Er2 Er4 N2 -178.7(2)
O29 Er2 Er4 N2 -25.91(10)
O6 Er2 Er4 N2 148.89(10)
N5 Er2 Er4 N2 171.53(10)
N4 Er2 Er4 N2 -12.05(10)
O7 Er2 Er4 Er3 117.55(10)
O3 Er2 Er4 Er3 -45.28(6)
O13 Er2 Er4 Er3 -98.38(8)
O2 Er2 Er4 Er3 39.00(6)
O17 Er2 Er4 Er3 114.44(6)
O28 Er2 Er4 Er3 -139.03(9)
N6 Er2 Er4 Er3 33.2(2)
O29 Er2 Er4 Er3 -173.99(7)
O6 Er2 Er4 Er3 0.82(7)
N5 Er2 Er4 Er3 23.45(7)
N4 Er2 Er4 Er3 -160.13(7)
O4 Er3 Er4 O7 83.05(9)
O8 Er3 Er4 O7 -78.63(11)
O10 Er3 Er4 O7 135.36(11)
O15 Er3 Er4 O7 -2.51(9)
O22 Er3 Er4 O7 173.64(10)
O1 Er3 Er4 O7 28.61(19)
N7 Er3 Er4 O7 -74.80(10)
O6 Er3 Er4 O7 34.61(10)
O19 Er3 Er4 O7 -150.36(9)
N5 Er3 Er4 O7 11.92(10)
N1 Er3 Er4 O7 -166.00(9)
Er1 Er3 Er4 O7 89.35(6)
O4 Er3 Er4 O8 161.68(11)
O10 Er3 Er4 O8 -146.00(12)
O15 Er3 Er4 O8 76.12(10)
O22 Er3 Er4 O8 -107.73(12)
O1 Er3 Er4 O8 107.2(2)
N7 Er3 Er4 O8 3.83(11)
O6 Er3 Er4 O8 113.24(11)
O19 Er3 Er4 O8 -71.73(11)
N5 Er3 Er4 O8 90.55(11)
N1 Er3 Er4 O8 -87.36(11)
Er1 Er3 Er4 O8 167.98(9)
O4 Er3 Er4 O10 -52.31(10)
O8 Er3 Er4 O10 146.00(12)
O15 Er3 Er4 O10 -137.87(10)
O22 Er3 Er4 O10 38.28(12)
O1 Er3 Er4 O10 -106.8(2)
N7 Er3 Er4 O10 149.84(11)
O6 Er3 Er4 O10 -100.75(11)
O19 Er3 Er4 O10 74.27(10)
N5 Er3 Er4 O10 -123.45(11)
N1 Er3 Er4 O10 58.64(11)
Er1 Er3 Er4 O10 -46.02(8)
O4 Er3 Er4 O13 6.97(8)
O8 Er3 Er4 O13 -154.72(10)
O10 Er3 Er4 O13 59.28(10)
O15 Er3 Er4 O13 -78.60(8)
O22 Er3 Er4 O13 97.56(10)
O1 Er3 Er4 O13 -47.47(19)
N7 Er3 Er4 O13 -150.88(9)
O6 Er3 Er4 O13 -41.48(9)
O19 Er3 Er4 O13 133.55(8)
N5 Er3 Er4 O13 -64.17(9)
N1 Er3 Er4 O13 117.92(9)
Er1 Er3 Er4 O13 13.26(5)
O4 Er3 Er4 O12 -97.6(3)
O8 Er3 Er4 O12 100.7(3)
O10 Er3 Er4 O12 -45.3(3)
O15 Er3 Er4 O12 176.9(3)
O22 Er3 Er4 O12 -7.0(3)
O1 Er3 Er4 O12 -152.0(4)
N7 Er3 Er4 O12 104.6(3)
O6 Er3 Er4 O12 -146.0(3)
O19 Er3 Er4 O12 29.0(3)
N5 Er3 Er4 O12 -168.7(3)
N1 Er3 Er4 O12 13.4(3)
Er1 Er3 Er4 O12 -91.3(3)
O4 Er3 Er4 O16 -128.61(9)
O8 Er3 Er4 O16 69.70(11)
O10 Er3 Er4 O16 -76.30(10)
O15 Er3 Er4 O16 145.82(8)
O22 Er3 Er4 O16 -38.02(10)
O1 Er3 Er4 O16 176.95(19)
N7 Er3 Er4 O16 73.54(10)
O6 Er3 Er4 O16 -177.06(10)
O19 Er3 Er4 O16 -2.03(8)
N5 Er3 Er4 O16 160.25(10)
N1 Er3 Er4 O16 -17.66(9)
Er1 Er3 Er4 O16 -122.32(6)
O4 Er3 Er4 O6 48.44(10)
O8 Er3 Er4 O6 -113.24(11)
O10 Er3 Er4 O6 100.75(11)
O15 Er3 Er4 O6 -37.12(9)
O22 Er3 Er4 O6 139.03(11)
O1 Er3 Er4 O6 -6.0(2)
N7 Er3 Er4 O6 -109.41(11)
O19 Er3 Er4 O6 175.03(10)
N5 Er3 Er4 O6 -22.69(10)
N1 Er3 Er4 O6 159.40(10)
Er1 Er3 Er4 O6 54.74(7)
O4 Er3 Er4 O11 161.54(8)
O8 Er3 Er4 O11 -0.15(10)
O10 Er3 Er4 O11 -146.15(10)
O15 Er3 Er4 O11 75.97(8)
O22 Er3 Er4 O11 -107.87(10)
O1 Er3 Er4 O11 107.10(19)
N7 Er3 Er4 O11 3.69(9)
O6 Er3 Er4 O11 113.10(9)
O19 Er3 Er4 O11 -71.88(8)
N5 Er3 Er4 O11 90.40(9)
N1 Er3 Er4 O11 -87.51(9)
Er1 Er3 Er4 O11 167.83(6)
O4 Er3 Er4 O25 -67.08(9)
O8 Er3 Er4 O25 131.24(11)
O10 Er3 Er4 O25 -14.77(11)
O15 Er3 Er4 O25 -152.64(9)
O22 Er3 Er4 O25 23.51(11)
O1 Er3 Er4 O25 -121.5(2)
N7 Er3 Er4 O25 135.07(10)
O6 Er3 Er4 O25 -115.52(10)
O19 Er3 Er4 O25 59.50(9)
N5 Er3 Er4 O25 -138.22(10)
N1 Er3 Er4 O25 43.87(10)
Er1 Er3 Er4 O25 -60.79(7)
O4 Er3 Er4 N2 -75.44(12)
O8 Er3 Er4 N2 122.88(14)
O10 Er3 Er4 N2 -23.12(13)
O15 Er3 Er4 N2 -161.00(12)
O22 Er3 Er4 N2 15.15(13)
O1 Er3 Er4 N2 -129.9(2)
N7 Er3 Er4 N2 126.71(13)
O6 Er3 Er4 N2 -123.88(13)
O19 Er3 Er4 N2 51.15(12)
N5 Er3 Er4 N2 -146.57(13)
N1 Er3 Er4 N2 35.52(12)
Er1 Er3 Er4 N2 -69.14(10)
O4 Er3 Er4 Er2 47.62(6)
O8 Er3 Er4 Er2 -114.07(9)
O10 Er3 Er4 Er2 99.93(8)
O15 Er3 Er4 Er2 -37.95(6)
O22 Er3 Er4 Er2 138.21(8)
O1 Er3 Er4 Er2 -6.82(18)
N7 Er3 Er4 Er2 -110.23(7)
O6 Er3 Er4 Er2 -0.82(7)
O19 Er3 Er4 Er2 174.20(6)
N5 Er3 Er4 Er2 -23.52(7)
N1 Er3 Er4 Er2 158.57(7)
Er1 Er3 Er4 Er2 53.912(4)
O4 Er3 N1 O23 -99(4)
O8 Er3 N1 O23 114(4)
O10 Er3 N1 O23 -171(4)
O15 Er3 N1 O23 24(4)
O22 Er3 N1 O23 -66(4)
O1 Er3 N1 O23 -29(4)
N7 Er3 N1 O23 39(4)
O6 Er3 N1 O23 -178(100)
O19 Er3 N1 O23 118(4)
N5 Er3 N1 O23 141(4)
Er1 Er3 N1 O23 -139(4)
O4 Er3 N1 O22 -33.0(2)
O8 Er3 N1 O22 -179.5(2)
O10 Er3 N1 O22 -104.7(2)
O15 Er3 N1 O22 90.5(3)
O1 Er3 N1 O22 36.8(2)
N7 Er3 N1 O22 105.1(2)
O6 Er3 N1 O22 -112.1(2)
O19 Er3 N1 O22 -175.7(3)
N5 Er3 N1 O22 -153.0(7)
Er1 Er3 N1 O22 -72.5(2)
O4 Er3 N1 O19 142.74(19)
O8 Er3 N1 O19 -3.8(2)
O10 Er3 N1 O19 70.98(19)
O15 Er3 N1 O19 -93.8(3)
O22 Er3 N1 O19 175.7(3)
O1 Er3 N1 O19 -147.47(19)
N7 Er3 N1 O19 -79.2(2)
O6 Er3 N1 O19 63.6(3)
N5 Er3 N1 O19 22.8(8)
Er1 Er3 N1 O19 103.24(19)
O7 Er4 N2 O26 105(2)
O8 Er4 N2 O26 -25(2)
O10 Er4 N2 O26 -112(2)
O13 Er4 N2 O26 177(2)
O12 Er4 N2 O26 74(2)
O16 Er4 N2 O26 -41(2)
O6 Er4 N2 O26 -175(2)
O11 Er4 N2 O26 29(2)
O25 Er4 N2 O26 -113(2)
Er2 Er4 N2 O26 147(2)
Er3 Er4 N2 O26 -96(2)
O7 Er4 N2 O25 -141.14(19)
O8 Er4 N2 O25 88.7(2)
O10 Er4 N2 O25 1.8(2)
O13 Er4 N2 O25 -69.4(2)
O12 Er4 N2 O25 -172.9(3)
O16 Er4 N2 O25 72.4(2)
O6 Er4 N2 O25 -61.8(3)
O11 Er4 N2 O25 142.6(2)
Er2 Er4 N2 O25 -99.79(19)
Er3 Er4 N2 O25 17.1(3)
O7 Er4 N2 O12 31.8(2)
O8 Er4 N2 O12 -98.4(2)
O10 Er4 N2 O12 174.71(19)
O13 Er4 N2 O12 103.5(2)
O16 Er4 N2 O12 -114.7(2)
O6 Er4 N2 O12 111.1(2)
O11 Er4 N2 O12 -44.5(2)
O25 Er4 N2 O12 172.9(3)
Er2 Er4 N2 O12 73.1(2)
Er3 Er4 N2 O12 -170.04(15)
O4 Er1 N3 O24 24(3)
O3 Er1 N3 O24 -105(3)
O13 Er1 N3 O24 164(3)
O10 Er1 N3 O24 94(3)
O18 Er1 N3 O24 -16(3)
O5 Er1 N3 O24 -124(3)
O9 Er1 N3 O24 -55(3)
O6 Er1 N3 O24 97(3)
O14 Er1 N3 O24 165(3)
Er3 Er1 N3 O24 63(3)
Er2 Er1 N3 O24 172(3)
O4 Er1 N3 O14 -141.56(18)
O3 Er1 N3 O14 90.3(2)
O13 Er1 N3 O14 -0.82(19)
O10 Er1 N3 O14 -70.92(18)
O18 Er1 N3 O14 178.7(3)
O5 Er1 N3 O14 71.14(18)
O9 Er1 N3 O14 140.04(18)
O6 Er1 N3 O14 -67.9(2)
Er3 Er1 N3 O14 -101.84(17)
Er2 Er1 N3 O14 7.3(2)
O4 Er1 N3 O18 39.8(2)
O3 Er1 N3 O18 -88.4(3)
O13 Er1 N3 O18 -179.48(19)
O10 Er1 N3 O18 110.4(2)
O5 Er1 N3 O18 -107.5(2)
O9 Er1 N3 O18 -38.6(2)
O6 Er1 N3 O18 113.5(2)
O14 Er1 N3 O18 -178.7(3)
Er3 Er1 N3 O18 79.49(19)
Er2 Er1 N3 O18 -171.40(15)
O7 Er2 N4 O27 -84(2)
O3 Er2 N4 O27 128(2)
O13 Er2 N4 O27 -159(2)
O2 Er2 N4 O27 8(3)
O17 Er2 N4 O27 -16(2)
O28 Er2 N4 O27 98(3)
N6 Er2 N4 O27 53(2)
O29 Er2 N4 O27 -89(3)
O6 Er2 N4 O27 -149(2)
N5 Er2 N4 O27 -85(3)
Er4 Er2 N4 O27 -122(2)
O7 Er2 N4 O29 5.0(2)
O3 Er2 N4 O29 -143.2(2)
O13 Er2 N4 O29 -69.7(2)
O2 Er2 N4 O29 97.3(3)
O17 Er2 N4 O29 73.2(2)
O28 Er2 N4 O29 -173.1(4)
N6 Er2 N4 O29 142.4(2)
O6 Er2 N4 O29 -60.2(3)
N5 Er2 N4 O29 3.7(11)
Er4 Er2 N4 O29 -33.0(2)
O7 Er2 N4 O28 178.1(2)
O3 Er2 N4 O28 29.9(2)
O13 Er2 N4 O28 103.4(2)
O2 Er2 N4 O28 -89.6(3)
O17 Er2 N4 O28 -113.7(2)
N6 Er2 N4 O28 -44.5(2)
O29 Er2 N4 O28 173.1(4)
O6 Er2 N4 O28 112.8(2)
N5 Er2 N4 O28 176.8(9)
Er4 Er2 N4 O28 140.1(2)
O7 Er2 N5 O2 103.5(2)
O3 Er2 N5 O2 -107.4(2)
O13 Er2 N5 O2 177.9(2)
O17 Er2 N5 O2 36.1(2)
O28 Er2 N5 O2 -79.2(3)
N6 Er2 N5 O2 -33.8(2)
O29 Er2 N5 O2 107.9(2)
O6 Er2 N5 O2 177.9(3)
N4 Er2 N5 O2 104.8(10)
Er4 Er2 N5 O2 142.8(2)
O7 Er2 N5 O15 -162(6)
O3 Er2 N5 O15 -13(6)
O13 Er2 N5 O15 -88(6)
O2 Er2 N5 O15 94(6)
O17 Er2 N5 O15 130(6)
O28 Er2 N5 O15 15(7)
N6 Er2 N5 O15 61(6)
O29 Er2 N5 O15 -158(6)
O6 Er2 N5 O15 -88(6)
N4 Er2 N5 O15 -161(6)
Er4 Er2 N5 O15 -123(6)
O7 Er2 N5 O6 -74.33(18)
O3 Er2 N5 O6 74.70(18)
O13 Er2 N5 O6 0.08(18)
O2 Er2 N5 O6 -177.9(3)
O17 Er2 N5 O6 -141.77(17)
O28 Er2 N5 O6 103.0(3)
N6 Er2 N5 O6 148.35(18)
O29 Er2 N5 O6 -69.9(3)
N4 Er2 N5 O6 -73.1(10)
Er4 Er2 N5 O6 -35.05(15)
O7 Er2 N5 Er3 -76.14(13)
O3 Er2 N5 Er3 72.89(13)
O13 Er2 N5 Er3 -1.73(14)
O2 Er2 N5 Er3 -179.7(3)
O17 Er2 N5 Er3 -143.58(13)
O28 Er2 N5 Er3 101.2(3)
N6 Er2 N5 Er3 146.54(14)
O29 Er2 N5 Er3 -71.8(2)
O6 Er2 N5 Er3 -1.81(11)
N4 Er2 N5 Er3 -74.9(10)
Er4 Er2 N5 Er3 -36.86(10)
O4 Er3 N5 O2 -79(9)
O8 Er3 N5 O2 70(9)
O10 Er3 N5 O2 -5(9)
O15 Er3 N5 O2 174(9)
O22 Er3 N5 O2 -100(9)
O1 Er3 N5 O2 -147(9)
N7 Er3 N5 O2 144(9)
O6 Er3 N5 O2 -7(9)
O19 Er3 N5 O2 61(9)
N1 Er3 N5 O2 43(9)
Er1 Er3 N5 O2 -41(9)
O4 Er3 N5 O15 107.4(2)
O8 Er3 N5 O15 -103.4(2)
O10 Er3 N5 O15 -178.7(2)
O22 Er3 N5 O15 86.1(4)
O1 Er3 N5 O15 39.3(2)
N7 Er3 N5 O15 -29.9(2)
O6 Er3 N5 O15 179.1(3)
O19 Er3 N5 O15 -112.8(2)
N1 Er3 N5 O15 -130.9(7)
Er1 Er3 N5 O15 145.8(2)
O4 Er3 N5 O6 -71.77(18)
O8 Er3 N5 O6 77.43(18)
O10 Er3 N5 O6 2.18(18)
O15 Er3 N5 O6 -179.1(3)
O22 Er3 N5 O6 -93.1(3)
O1 Er3 N5 O6 -139.80(18)
N7 Er3 N5 O6 151.00(18)
O19 Er3 N5 O6 68.1(2)
N1 Er3 N5 O6 50.0(8)
Er1 Er3 N5 O6 -33.36(15)
O4 Er3 N5 Er2 -69.95(13)
O8 Er3 N5 Er2 79.24(14)
O10 Er3 N5 Er2 3.99(14)
O15 Er3 N5 Er2 -177.3(3)
O22 Er3 N5 Er2 -91.3(3)
O1 Er3 N5 Er2 -137.99(13)
N7 Er3 N5 Er2 152.81(14)
O6 Er3 N5 Er2 1.81(11)
O19 Er3 N5 Er2 69.9(2)
N1 Er3 N5 Er2 51.8(8)
Er1 Er3 N5 Er2 -31.54(10)
O7 Er2 N6 C29 -127.3(3)
O3 Er2 N6 C29 17.4(3)
O13 Er2 N6 C29 42.1(4)
O2 Er2 N6 C29 -72.0(3)
O17 Er2 N6 C29 -154.4(3)
O28 Er2 N6 C29 107.6(3)
O29 Er2 N6 C29 143.4(3)
O6 Er2 N6 C29 -40.7(3)
N5 Er2 N6 C29 -56.9(3)
N4 Er2 N6 C29 126.7(3)
Er4 Er2 N6 C29 -66.0(4)
O7 Er2 N6 C31 40.5(3)
O3 Er2 N6 C31 -174.8(3)
O13 Er2 N6 C31 -150.1(2)
O2 Er2 N6 C31 95.7(2)
O17 Er2 N6 C31 13.4(2)
O28 Er2 N6 C31 -84.6(2)
O29 Er2 N6 C31 -48.8(3)
O6 Er2 N6 C31 127.1(2)
N5 Er2 N6 C31 110.8(2)
N4 Er2 N6 C31 -65.5(2)
Er4 Er2 N6 C31 101.8(3)
O4 Er3 N7 C16 -132.7(3)
O8 Er3 N7 C16 16.4(3)
O10 Er3 N7 C16 51.2(4)
O15 Er3 N7 C16 -67.0(3)
O22 Er3 N7 C16 143.5(3)
O1 Er3 N7 C16 -146.6(3)
O6 Er3 N7 C16 -37.9(3)
O19 Er3 N7 C16 92.4(3)
N5 Er3 N7 C16 -53.7(3)
N1 Er3 N7 C16 118.7(3)
Er1 Er3 N7 C16 -70.6(5)
O4 Er3 N7 C15 32.9(3)
O8 Er3 N7 C15 -178.0(2)
O10 Er3 N7 C15 -143.2(2)
O15 Er3 N7 C15 98.6(2)
O22 Er3 N7 C15 -50.9(2)
O1 Er3 N7 C15 19.0(2)
O6 Er3 N7 C15 127.7(2)
O19 Er3 N7 C15 -102.0(2)
N5 Er3 N7 C15 111.9(2)
N1 Er3 N7 C15 -75.7(2)
Er1 Er3 N7 C15 95.0(3)
O4 Er3 O1 C14 -157.3(2)
O8 Er3 O1 C14 -14.6(3)
O10 Er3 O1 C14 177.6(2)
O15 Er3 O1 C14 -66.3(2)
O22 Er3 O1 C14 111.3(2)
N7 Er3 O1 C14 12.8(2)
O6 Er3 O1 C14 -103.4(2)
O19 Er3 O1 C14 80.2(2)
N5 Er3 O1 C14 -83.3(2)
N1 Er3 O1 C14 95.4(2)
Er1 Er3 O1 C14 -152.8(2)
O4 Er3 O1 C13 -24.1(2)
O8 Er3 O1 C13 118.6(2)
O10 Er3 O1 C13 -49.2(3)
O15 Er3 O1 C13 66.9(2)
O22 Er3 O1 C13 -115.5(2)
N7 Er3 O1 C13 146.0(2)
O6 Er3 O1 C13 29.8(2)
O19 Er3 O1 C13 -146.6(2)
N5 Er3 O1 C13 49.9(2)
N1 Er3 O1 C13 -131.4(2)
Er1 Er3 O1 C13 -19.7(2)
O15 N5 O2 Er2 -177.3(3)
O6 N5 O2 Er2 2.1(3)
Er3 N5 O2 Er2 9(9)
O7 Er2 O2 N5 -71.0(2)
O3 Er2 O2 N5 68.2(2)
O13 Er2 O2 N5 -2.4(2)
O17 Er2 O2 N5 -143.2(2)
O28 Er2 O2 N5 143.5(2)
N6 Er2 O2 N5 144.1(2)
O29 Er2 O2 N5 -115.1(2)
O6 Er2 O2 N5 -1.25(19)
N4 Er2 O2 N5 -167.5(2)
Er4 Er2 O2 N5 -33.8(2)
O7 Er2 O3 C7 127.7(3)
O13 Er2 O3 C7 177.1(3)
O2 Er2 O3 C7 55.8(3)
O17 Er2 O3 C7 -3.1(4)
O28 Er2 O3 C7 -89.3(3)
N6 Er2 O3 C7 -16.2(3)
O29 Er2 O3 C7 -121.9(3)
O6 Er2 O3 C7 110.1(3)
N5 Er2 O3 C7 80.9(3)
N4 Er2 O3 C7 -102.2(3)
Er4 Er2 O3 C7 143.1(3)
O7 Er2 O3 Er1 -26.96(16)
O13 Er2 O3 Er1 22.39(8)
O2 Er2 O3 Er1 -98.89(9)
O17 Er2 O3 Er1 -157.82(10)
O28 Er2 O3 Er1 115.99(10)
N6 Er2 O3 Er1 -170.86(11)
O29 Er2 O3 Er1 83.47(12)
O6 Er2 O3 Er1 -44.53(8)
N5 Er2 O3 Er1 -73.76(10)
N4 Er2 O3 Er1 103.14(10)
Er4 Er2 O3 Er1 -11.56(8)
O4 Er1 O3 C7 -51.8(2)
O13 Er1 O3 C7 177.4(2)
O10 Er1 O3 C7 -125.4(2)
O18 Er1 O3 C7 33.6(3)
O5 Er1 O3 C7 97.0(2)
O9 Er1 O3 C7 22.3(2)
O6 Er1 O3 C7 -117.0(2)
O14 Er1 O3 C7 124.5(2)
N3 Er1 O3 C7 78.4(3)
Er3 Er1 O3 C7 -89.5(2)
Er2 Er1 O3 C7 -160.1(3)
O4 Er1 O3 Er2 108.35(9)
O13 Er1 O3 Er2 -22.48(8)
O10 Er1 O3 Er2 34.69(13)
O18 Er1 O3 Er2 -166.32(10)
O5 Er1 O3 Er2 -102.91(9)
O9 Er1 O3 Er2 -177.53(11)
O6 Er1 O3 Er2 43.08(8)
O14 Er1 O3 Er2 -75.42(14)
N3 Er1 O3 Er2 -121.50(16)
Er3 Er1 O3 Er2 70.60(8)
O3 Er1 O4 C12 74.2(3)
O13 Er1 O4 C12 148.8(3)
O10 Er1 O4 C12 -156.6(3)
O18 Er1 O4 C12 -67.8(3)
O5 Er1 O4 C12 -3.2(4)
O9 Er1 O4 C12 9.8(3)
O6 Er1 O4 C12 139.2(3)
O14 Er1 O4 C12 -103.1(3)
N3 Er1 O4 C12 -84.0(3)
Er3 Er1 O4 C12 -179.0(4)
Er2 Er1 O4 C12 113.1(3)
O3 Er1 O4 Er3 -106.80(9)
O13 Er1 O4 Er3 -32.13(14)
O10 Er1 O4 Er3 22.47(8)
O18 Er1 O4 Er3 111.23(10)
O5 Er1 O4 Er3 175.82(11)
O9 Er1 O4 Er3 -171.17(11)
O6 Er1 O4 Er3 -41.72(8)
O14 Er1 O4 Er3 75.94(11)
N3 Er1 O4 Er3 95.04(10)
Er2 Er1 O4 Er3 -67.82(8)
O8 Er3 O4 C12 -154.2(2)
O10 Er3 O4 C12 156.4(2)
O15 Er3 O4 C12 -83.3(2)
O22 Er3 O4 C12 64.6(2)
O1 Er3 O4 C12 -7.7(2)
N7 Er3 O4 C12 -21.4(3)
O6 Er3 O4 C12 -137.3(2)
O19 Er3 O4 C12 98.0(2)
N5 Er3 O4 C12 -108.5(2)
N1 Er3 O4 C12 78.4(2)
Er1 Er3 O4 C12 179.3(3)
O8 Er3 O4 Er1 26.50(16)
O10 Er3 O4 Er1 -22.87(8)
O15 Er3 O4 Er1 97.46(10)
O22 Er3 O4 Er1 -114.65(10)
O1 Er3 O4 Er1 173.06(11)
N7 Er3 O4 Er1 159.29(10)
O6 Er3 O4 Er1 43.44(8)
O19 Er3 O4 Er1 -81.26(12)
N5 Er3 O4 Er1 72.24(10)
N1 Er3 O4 Er1 -100.90(10)
O4 Er1 O5 C32 66.6(3)
O3 Er1 O5 C32 -14.6(3)
O13 Er1 O5 C32 -92.0(3)
O10 Er1 O5 C32 -149.3(2)
O18 Er1 O5 C32 131.7(3)
O9 Er1 O5 C32 53.3(3)
O6 Er1 O5 C32 -61.1(3)
O14 Er1 O5 C32 -176.8(3)
N3 Er1 O5 C32 156.4(3)
Er3 Er1 O5 C32 -134.3(4)
Er2 Er1 O5 C32 -53.3(3)
O2 N5 O6 Er3 179.8(3)
O15 N5 O6 Er3 -0.8(3)
Er2 N5 O6 Er3 -178.27(11)
O2 N5 O6 Er2 -2.0(3)
O15 N5 O6 Er2 177.5(3)
Er3 N5 O6 Er2 178.27(11)
O2 N5 O6 Er4 88.2(3)
O15 N5 O6 Er4 -92.4(3)
Er2 N5 O6 Er4 90.1(2)
Er3 N5 O6 Er4 -91.6(2)
O2 N5 O6 Er1 -91.1(3)
O15 N5 O6 Er1 88.3(4)
Er2 N5 O6 Er1 -89.1(2)
Er3 N5 O6 Er1 89.1(2)
O4 Er3 O6 N5 99.82(19)
O8 Er3 O6 N5 -92.50(19)
O10 Er3 O6 N5 -177.6(2)
O15 Er3 O6 N5 0.47(17)
O22 Er3 O6 N5 142.88(19)
O1 Er3 O6 N5 45.9(2)
N7 Er3 O6 N5 -34.5(2)
O19 Er3 O6 N5 -138.40(18)
N1 Er3 O6 N5 -169.37(19)
Er1 Er3 O6 N5 135.0(2)
O4 Er3 O6 Er2 9(4)
O8 Er3 O6 Er2 177(100)
O10 Er3 O6 Er2 92(4)
O15 Er3 O6 Er2 -90(4)
O22 Er3 O6 Er2 52(4)
O1 Er3 O6 Er2 -45(4)
N7 Er3 O6 Er2 -125(4)
O19 Er3 O6 Er2 131(4)
N5 Er3 O6 Er2 -91(4)
N1 Er3 O6 Er2 100(4)
Er1 Er3 O6 Er2 44(4)
O4 Er3 O6 Er4 -128.19(9)
O8 Er3 O6 Er4 39.50(7)
O10 Er3 O6 Er4 -45.56(7)
O15 Er3 O6 Er4 132.46(11)
O22 Er3 O6 Er4 -85.12(15)
O1 Er3 O6 Er4 177.85(7)
N7 Er3 O6 Er4 97.48(10)
O19 Er3 O6 Er4 -6.41(12)
N5 Er3 O6 Er4 132.0(2)
N1 Er3 O6 Er4 -37.37(17)
Er1 Er3 O6 Er4 -92.98(7)
O4 Er3 O6 Er1 -35.21(7)
O8 Er3 O6 Er1 132.48(9)
O10 Er3 O6 Er1 47.42(7)
O15 Er3 O6 Er1 -134.56(11)
O22 Er3 O6 Er1 7.85(17)
O1 Er3 O6 Er1 -89.17(9)
N7 Er3 O6 Er1 -169.55(9)
O19 Er3 O6 Er1 86.57(10)
N5 Er3 O6 Er1 -135.0(2)
N1 Er3 O6 Er1 55.61(17)
O7 Er2 O6 N5 96.15(19)
O3 Er2 O6 N5 -96.57(19)
O13 Er2 O6 N5 -179.9(2)
O2 Er2 O6 N5 1.17(17)
O17 Er2 O6 N5 44.8(2)
O28 Er2 O6 N5 -137.2(2)
N6 Er2 O6 N5 -35.9(2)
O29 Er2 O6 N5 138.93(18)
N4 Er2 O6 N5 169.6(2)
Er4 Er2 O6 N5 132.0(2)
O7 Er2 O6 Er3 -173(4)
O3 Er2 O6 Er3 -6(4)
O13 Er2 O6 Er3 -89(4)
O2 Er2 O6 Er3 92(4)
O17 Er2 O6 Er3 136(4)
O28 Er2 O6 Er3 -46(4)
N6 Er2 O6 Er3 55(4)
O29 Er2 O6 Er3 -130(4)
N5 Er2 O6 Er3 91(4)
N4 Er2 O6 Er3 -100(4)
Er4 Er2 O6 Er3 -137(4)
O7 Er2 O6 Er4 -35.83(8)
O3 Er2 O6 Er4 131.45(9)
O13 Er2 O6 Er4 48.11(7)
O2 Er2 O6 Er4 -130.82(11)
O17 Er2 O6 Er4 -87.21(9)
O28 Er2 O6 Er4 90.86(17)
N6 Er2 O6 Er4 -167.92(8)
O29 Er2 O6 Er4 6.94(13)
N5 Er2 O6 Er4 -132.0(2)
N4 Er2 O6 Er4 37.58(19)
O7 Er2 O6 Er1 -128.82(9)
O3 Er2 O6 Er1 38.46(7)
O13 Er2 O6 Er1 -44.88(7)
O2 Er2 O6 Er1 136.19(11)
O17 Er2 O6 Er1 179.80(7)
O28 Er2 O6 Er1 -2.13(19)
N6 Er2 O6 Er1 99.09(9)
O29 Er2 O6 Er1 -86.04(11)
N5 Er2 O6 Er1 135.0(2)
N4 Er2 O6 Er1 -55.40(19)
Er4 Er2 O6 Er1 -92.99(7)
O7 Er4 O6 N5 -53.0(3)
O8 Er4 O6 N5 51.9(3)
O10 Er4 O6 N5 137.0(3)
O13 Er4 O6 N5 -137.0(3)
O12 Er4 O6 N5 -100.1(3)
O16 Er4 O6 N5 94.8(3)
O11 Er4 O6 N5 7.1(3)
O25 Er4 O6 N5 -174.4(2)
N2 Er4 O6 N5 -145.6(3)
Er2 Er4 O6 N5 -90.0(3)
Er3 Er4 O6 N5 91.2(3)
O7 Er4 O6 Er3 -144.20(10)
O8 Er4 O6 Er3 -39.29(7)
O10 Er4 O6 Er3 45.84(7)
O13 Er4 O6 Er3 131.79(9)
O12 Er4 O6 Er3 168.70(11)
O16 Er4 O6 Er3 3.66(12)
O11 Er4 O6 Er3 -84.09(8)
O25 Er4 O6 Er3 94.40(10)
N2 Er4 O6 Er3 123.23(13)
Er2 Er4 O6 Er3 178.82(11)
O7 Er4 O6 Er2 36.97(8)
O8 Er4 O6 Er2 141.89(9)
O10 Er4 O6 Er2 -132.99(10)
O13 Er4 O6 Er2 -47.03(7)
O12 Er4 O6 Er2 -10.13(17)
O16 Er4 O6 Er2 -175.16(8)
O11 Er4 O6 Er2 97.08(8)
O25 Er4 O6 Er2 -84.42(10)
N2 Er4 O6 Er2 -55.59(15)
Er3 Er4 O6 Er2 -178.82(11)
O7 Er4 O6 Er1 126.45(9)
O8 Er4 O6 Er1 -128.64(9)
O10 Er4 O6 Er1 -43.51(7)
O13 Er4 O6 Er1 42.44(7)
O12 Er4 O6 Er1 79.34(14)
O16 Er4 O6 Er1 -85.69(10)
O11 Er4 O6 Er1 -173.44(6)
O25 Er4 O6 Er1 5.05(11)
N2 Er4 O6 Er1 33.88(16)
Er2 Er4 O6 Er1 89.47(7)
Er3 Er4 O6 Er1 -89.35(7)
O4 Er1 O6 N5 -53.1(3)
O3 Er1 O6 N5 50.4(3)
O13 Er1 O6 N5 135.2(3)
O10 Er1 O6 N5 -137.1(3)
O18 Er1 O6 N5 -100.3(3)
O5 Er1 O6 N5 100.5(3)
O9 Er1 O6 N5 7.1(3)
O14 Er1 O6 N5 -169.9(3)
N3 Er1 O6 N5 -140.5(3)
Er3 Er1 O6 N5 -89.5(3)
Er2 Er1 O6 N5 89.3(3)
O4 Er1 O6 Er3 36.44(8)
O3 Er1 O6 Er3 139.85(9)
O13 Er1 O6 Er3 -135.34(9)
O10 Er1 O6 Er3 -47.62(7)
O18 Er1 O6 Er3 -10.80(15)
O5 Er1 O6 Er3 -169.98(8)
O9 Er1 O6 Er3 96.59(8)
O14 Er1 O6 Er3 -80.42(9)
N3 Er1 O6 Er3 -51.02(13)
Er2 Er1 O6 Er3 178.80(10)
O4 Er1 O6 Er2 -142.36(9)
O3 Er1 O6 Er2 -38.94(7)
O13 Er1 O6 Er2 45.86(7)
O10 Er1 O6 Er2 133.58(10)
O18 Er1 O6 Er2 170.40(10)
O5 Er1 O6 Er2 11.22(13)
O9 Er1 O6 Er2 -82.21(9)
O14 Er1 O6 Er2 100.78(8)
N3 Er1 O6 Er2 130.18(10)
Er3 Er1 O6 Er2 -178.80(10)
O4 Er1 O6 Er4 127.49(9)
O3 Er1 O6 Er4 -129.09(9)
O13 Er1 O6 Er4 -44.29(7)
O10 Er1 O6 Er4 43.43(7)
O18 Er1 O6 Er4 80.25(13)
O5 Er1 O6 Er4 -78.93(11)
O9 Er1 O6 Er4 -172.36(7)
O14 Er1 O6 Er4 10.63(11)
N3 Er1 O6 Er4 40.03(13)
Er3 Er1 O6 Er4 91.05(7)
Er2 Er1 O6 Er4 -90.15(7)
O8 Er4 O7 C11 94.1(3)
O10 Er4 O7 C11 169.7(3)
O13 Er4 O7 C11 -136.5(3)
O12 Er4 O7 C11 -46.9(3)
O16 Er4 O7 C11 30.7(4)
O6 Er4 O7 C11 158.0(3)
O11 Er4 O7 C11 31.2(3)
O25 Er4 O7 C11 -80.2(3)
N2 Er4 O7 C11 -60.2(3)
Er2 Er4 O7 C11 -159.9(4)
Er3 Er4 O7 C11 133.0(3)
O8 Er4 O7 Er2 -105.92(10)
O10 Er4 O7 Er2 -30.35(15)
O13 Er4 O7 Er2 23.45(9)
O12 Er4 O7 Er2 113.08(10)
O16 Er4 O7 Er2 -169.36(12)
O6 Er4 O7 Er2 -42.07(8)
O11 Er4 O7 Er2 -168.85(11)
O25 Er4 O7 Er2 79.73(12)
N2 Er4 O7 Er2 99.73(10)
Er3 Er4 O7 Er2 -67.05(9)
O3 Er2 O7 C11 -169.5(2)
O13 Er2 O7 C11 141.1(2)
O2 Er2 O7 C11 -96.5(2)
O17 Er2 O7 C11 -17.8(2)
O28 Er2 O7 C11 58.9(3)
N6 Er2 O7 C11 -44.7(3)
O29 Er2 O7 C11 60.1(2)
O6 Er2 O7 C11 -151.8(2)
N5 Er2 O7 C11 -122.3(2)
N4 Er2 O7 C11 57.8(2)
Er4 Er2 O7 C11 165.3(3)
O3 Er2 O7 Er4 25.16(17)
O13 Er2 O7 Er4 -24.20(9)
O2 Er2 O7 Er4 98.18(10)
O17 Er2 O7 Er4 176.88(12)
O28 Er2 O7 Er4 -106.43(12)
N6 Er2 O7 Er4 149.99(11)
O29 Er2 O7 Er4 -105.25(11)
O6 Er2 O7 Er4 42.91(8)
N5 Er2 O7 Er4 72.37(10)
N4 Er2 O7 Er4 -107.51(10)
O4 Er3 O8 C22 135.6(3)
O10 Er3 O8 C22 -175.5(3)
O15 Er3 O8 C22 62.6(3)
O22 Er3 O8 C22 -95.2(3)
O1 Er3 O8 C22 12.3(3)
N7 Er3 O8 C22 -13.8(3)
O6 Er3 O8 C22 118.6(3)
O19 Er3 O8 C22 -96.7(3)
N5 Er3 O8 C22 88.7(3)
N1 Er3 O8 C22 -94.9(3)
Er1 Er3 O8 C22 151.8(3)
O4 Er3 O8 Er4 -27.01(15)
O10 Er3 O8 Er4 21.86(8)
O15 Er3 O8 Er4 -100.03(9)
O22 Er3 O8 Er4 102.17(11)
O1 Er3 O8 Er4 -150.33(10)
N7 Er3 O8 Er4 -176.49(10)
O6 Er3 O8 Er4 -44.07(8)
O19 Er3 O8 Er4 100.67(10)
N5 Er3 O8 Er4 -73.97(10)
N1 Er3 O8 Er4 102.43(9)
Er1 Er3 O8 Er4 -10.89(8)
O7 Er4 O8 C22 -56.6(2)
O10 Er4 O8 C22 172.8(2)
O13 Er4 O8 C22 -131.9(2)
O12 Er4 O8 C22 33.0(3)
O16 Er4 O8 C22 93.2(2)
O6 Er4 O8 C22 -121.7(2)
O11 Er4 O8 C22 14.5(2)
O25 Er4 O8 C22 116.7(2)
N2 Er4 O8 C22 76.5(3)
Er2 Er4 O8 C22 -95.2(2)
Er3 Er4 O8 C22 -165.3(3)
O7 Er4 O8 Er3 108.68(9)
O10 Er4 O8 Er3 -21.90(8)
O13 Er4 O8 Er3 33.40(13)
O12 Er4 O8 Er3 -161.69(10)
O16 Er4 O8 Er3 -101.46(10)
O6 Er4 O8 Er3 43.63(8)
O11 Er4 O8 Er3 179.85(11)
O25 Er4 O8 Er3 -78.01(14)
N2 Er4 O8 Er3 -118.13(14)
Er2 Er4 O8 Er3 70.11(7)
O4 Er1 O9 C2 77.6(2)
O3 Er1 O9 C2 -22.6(2)
O13 Er1 O9 C2 -57.7(2)
O10 Er1 O9 C2 103.8(2)
O18 Er1 O9 C2 164.5(2)
O5 Er1 O9 C2 -109.5(2)
O6 Er1 O9 C2 21.7(2)
O14 Er1 O9 C2 -161.1(2)
N3 Er1 O9 C2 -179.4(2)
Er3 Er1 O9 C2 71.6(2)
Er2 Er1 O9 C2 -24.2(2)
O4 Er1 O9 C1 -98.5(3)
O3 Er1 O9 C1 161.3(3)
O13 Er1 O9 C1 126.2(3)
O10 Er1 O9 C1 -72.3(3)
O18 Er1 O9 C1 -11.6(3)
O5 Er1 O9 C1 74.4(3)
O6 Er1 O9 C1 -154.4(3)
O14 Er1 O9 C1 22.8(3)
N3 Er1 O9 C1 4.6(3)
Er3 Er1 O9 C1 -104.5(3)
Er2 Er1 O9 C1 159.7(3)
O4 Er3 O10 Er4 125.99(10)
O8 Er3 O10 Er4 -21.80(8)
O15 Er3 O10 Er4 49.30(11)
O22 Er3 O10 Er4 -149.16(9)
O1 Er3 O10 Er4 150.44(9)
N7 Er3 O10 Er4 -56.73(18)
O6 Er3 O10 Er4 51.13(8)
O19 Er3 O10 Er4 -98.63(9)
N5 Er3 O10 Er4 49.97(9)
N1 Er3 O10 Er4 -124.28(10)
Er1 Er3 O10 Er4 105.03(10)
O4 Er3 O10 Er1 20.96(8)
O8 Er3 O10 Er1 -126.83(9)
O15 Er3 O10 Er1 -55.73(11)
O22 Er3 O10 Er1 105.81(9)
O1 Er3 O10 Er1 45.41(15)
N7 Er3 O10 Er1 -161.76(13)
O6 Er3 O10 Er1 -53.90(8)
O19 Er3 O10 Er1 156.34(9)
N5 Er3 O10 Er1 -55.06(9)
N1 Er3 O10 Er1 130.68(9)
O7 Er4 O10 Er3 -62.83(13)
O8 Er4 O10 Er3 21.58(8)
O13 Er4 O10 Er3 -117.07(9)
O12 Er4 O10 Er3 169.11(9)
O16 Er4 O10 Er3 96.03(9)
O6 Er4 O10 Er3 -50.45(8)
O11 Er4 O10 Er3 50.47(14)
O25 Er4 O10 Er3 166.84(10)
N2 Er4 O10 Er3 166.05(8)
Er2 Er4 O10 Er3 -81.45(7)
O7 Er4 O10 Er1 37.79(14)
O8 Er4 O10 Er1 122.20(10)
O13 Er4 O10 Er1 -16.45(8)
O12 Er4 O10 Er1 -90.27(12)
O16 Er4 O10 Er1 -163.36(10)
O6 Er4 O10 Er1 50.17(8)
O11 Er4 O10 Er1 151.08(9)
O25 Er4 O10 Er1 -92.54(9)
N2 Er4 O10 Er1 -93.34(10)
Er2 Er4 O10 Er1 19.16(8)
Er3 Er4 O10 Er1 100.62(10)
O4 Er1 O10 Er3 -21.43(8)
O3 Er1 O10 Er3 61.22(12)
O13 Er1 O10 Er3 118.66(9)
O18 Er1 O10 Er3 -106.03(9)
O5 Er1 O10 Er3 177.13(8)
O9 Er1 O10 Er3 -47.92(18)
O6 Er1 O10 Er3 52.29(8)
O14 Er1 O10 Er3 -156.13(10)
N3 Er1 O10 Er3 -130.03(9)
Er2 Er1 O10 Er3 82.68(6)
O4 Er1 O10 Er4 -123.12(10)
O3 Er1 O10 Er4 -40.46(13)
O13 Er1 O10 Er4 16.97(8)
O18 Er1 O10 Er4 152.29(10)
O5 Er1 O10 Er4 75.44(12)
O9 Er1 O10 Er4 -149.60(12)
O6 Er1 O10 Er4 -49.40(8)
O14 Er1 O10 Er4 102.19(10)
N3 Er1 O10 Er4 128.28(10)
Er3 Er1 O10 Er4 -101.69(10)
Er2 Er1 O10 Er4 -19.00(8)
O7 Er4 O11 C21 88.4(2)
O8 Er4 O11 C21 -14.4(2)
O10 Er4 O11 C21 -45.3(3)
O13 Er4 O11 C21 111.5(2)
O12 Er4 O11 C21 177.4(2)
O16 Er4 O11 C21 -91.9(2)
O6 Er4 O11 C21 31.5(2)
O25 Er4 O11 C21 -147.2(2)
N2 Er4 O11 C21 -164.3(2)
Er2 Er4 O11 C21 80.8(2)
Er3 Er4 O11 C21 -14.2(2)
O7 Er4 O11 C23 -88.1(3)
O8 Er4 O11 C23 169.2(3)
O10 Er4 O11 C23 138.2(2)
O13 Er4 O11 C23 -65.0(3)
O12 Er4 O11 C23 0.9(2)
O16 Er4 O11 C23 91.7(3)
O6 Er4 O11 C23 -145.0(2)
O25 Er4 O11 C23 36.3(3)
N2 Er4 O11 C23 19.2(3)
Er2 Er4 O11 C23 -95.7(3)
Er3 Er4 O11 C23 169.3(2)
O26 N2 O12 Er4 -172.4(3)
O25 N2 O12 Er4 6.9(3)
O7 Er4 O12 N2 -149.9(2)
O8 Er4 O12 N2 117.2(2)
O10 Er4 O12 N2 -6.8(2)
O13 Er4 O12 N2 -74.4(2)
O16 Er4 O12 N2 61.5(2)
O6 Er4 O12 N2 -106.5(2)
O11 Er4 O12 N2 134.4(2)
O25 Er4 O12 N2 -3.93(18)
Er2 Er4 O12 N2 -113.76(19)
Er3 Er4 O12 N2 30.7(4)
O4 Er1 O13 Er2 -60.66(13)
O3 Er1 O13 Er2 22.25(8)
O10 Er1 O13 Er2 -115.15(9)
O18 Er1 O13 Er2 172.82(9)
O5 Er1 O13 Er2 104.83(9)
O9 Er1 O13 Er2 55.14(14)
O6 Er1 O13 Er2 -50.57(8)
O14 Er1 O13 Er2 172.76(9)
N3 Er1 O13 Er2 173.13(8)
Er3 Er1 O13 Er2 -80.09(7)
O4 Er1 O13 Er4 38.10(14)
O3 Er1 O13 Er4 121.01(10)
O10 Er1 O13 Er4 -16.39(8)
O18 Er1 O13 Er4 -88.41(12)
O5 Er1 O13 Er4 -156.41(10)
O9 Er1 O13 Er4 153.90(8)
O6 Er1 O13 Er4 48.19(8)
O14 Er1 O13 Er4 -88.48(9)
N3 Er1 O13 Er4 -88.11(9)
Er3 Er1 O13 Er4 18.67(7)
Er2 Er1 O13 Er4 98.76(10)
O7 Er2 O13 Er1 125.55(10)
O3 Er2 O13 Er1 -22.29(8)
O2 Er2 O13 Er1 53.41(11)
O17 Er2 O13 Er1 157.90(9)
O28 Er2 O13 Er1 -107.27(10)
N6 Er2 O13 Er1 -46.87(19)
O29 Er2 O13 Er1 -157.83(10)
O6 Er2 O13 Er1 52.41(8)
N5 Er2 O13 Er1 52.37(10)
N4 Er2 O13 Er1 -132.92(10)
Er4 Er2 O13 Er1 103.83(10)
O7 Er2 O13 Er4 21.72(8)
O3 Er2 O13 Er4 -126.12(9)
O2 Er2 O13 Er4 -50.42(11)
O17 Er2 O13 Er4 54.07(15)
O28 Er2 O13 Er4 148.90(9)
N6 Er2 O13 Er4 -150.70(14)
O29 Er2 O13 Er4 98.34(9)
O6 Er2 O13 Er4 -51.42(8)
N5 Er2 O13 Er4 -51.46(9)
N4 Er2 O13 Er4 123.26(9)
O7 Er4 O13 Er1 -123.69(10)
O8 Er4 O13 Er1 -39.17(13)
O10 Er4 O13 Er1 16.71(8)
O12 Er4 O13 Er1 150.24(9)
O16 Er4 O13 Er1 66.07(14)
O6 Er4 O13 Er1 -49.86(8)
O11 Er4 O13 Er1 -146.70(12)
O25 Er4 O13 Er1 100.00(10)
N2 Er4 O13 Er1 125.07(10)
Er2 Er4 O13 Er1 -101.26(11)
Er3 Er4 O13 Er1 -18.56(7)
O7 Er4 O13 Er2 -22.43(8)
O8 Er4 O13 Er2 62.09(12)
O10 Er4 O13 Er2 117.97(9)
O12 Er4 O13 Er2 -108.50(9)
O16 Er4 O13 Er2 167.33(9)
O6 Er4 O13 Er2 51.40(8)
O11 Er4 O13 Er2 -45.44(18)
O25 Er4 O13 Er2 -158.74(10)
N2 Er4 O13 Er2 -133.67(10)
Er3 Er4 O13 Er2 82.71(6)
O24 N3 O14 Er1 -178.7(3)
O18 N3 O14 Er1 1.2(3)
O4 Er1 O14 N3 46.3(2)
O3 Er1 O14 N3 -129.16(18)
O13 Er1 O14 N3 179.20(19)
O10 Er1 O14 N3 101.73(18)
O18 Er1 O14 N3 -0.74(17)
O5 Er1 O14 N3 -99.48(19)
O9 Er1 O14 N3 -45.22(19)
O6 Er1 O14 N3 131.89(17)
Er3 Er1 O14 N3 85.67(17)
Er2 Er1 O14 N3 -175.36(15)
O2 N5 O15 Er3 -179.8(3)
O6 N5 O15 Er3 0.9(3)
Er2 N5 O15 Er3 87(6)
O4 Er3 O15 N5 -68.8(2)
O8 Er3 O15 N5 70.4(2)
O10 Er3 O15 N5 1.5(2)
O22 Er3 O15 N5 -143.3(2)
O1 Er3 O15 N5 -139.2(2)
N7 Er3 O15 N5 149.2(2)
O6 Er3 O15 N5 -0.50(18)
O19 Er3 O15 N5 109.3(2)
N1 Er3 O15 N5 164.4(2)
Er1 Er3 O15 N5 -31.6(2)
O7 Er2 O17 C9 -141.4(2)
O3 Er2 O17 C9 5.6(3)
O13 Er2 O17 C9 -174.7(2)
O2 Er2 O17 C9 -55.6(2)
O28 Er2 O17 C9 90.1(2)
N6 Er2 O17 C9 19.1(2)
O29 Er2 O17 C9 140.0(2)
O6 Er2 O17 C9 -90.9(2)
N5 Er2 O17 C9 -71.1(2)
N4 Er2 O17 C9 114.1(2)
Er4 Er2 O17 C9 -139.4(2)
O7 Er2 O17 C10 -11.2(2)
O3 Er2 O17 C10 135.9(2)
O13 Er2 O17 C10 -44.5(3)
O2 Er2 O17 C10 74.6(2)
O28 Er2 O17 C10 -139.7(2)
N6 Er2 O17 C10 149.3(2)
O29 Er2 O17 C10 -89.7(2)
O6 Er2 O17 C10 39.3(2)
N5 Er2 O17 C10 59.1(2)
N4 Er2 O17 C10 -115.7(2)
Er4 Er2 O17 C10 -9.2(2)
O24 N3 O18 Er1 178.5(3)
O14 N3 O18 Er1 -1.3(3)
O4 Er1 O18 N3 -141.4(2)
O3 Er1 O18 N3 129.89(19)
O13 Er1 O18 N3 0.7(2)
O10 Er1 O18 N3 -66.34(19)
O5 Er1 O18 N3 67.13(19)
O9 Er1 O18 N3 140.4(2)
O6 Er1 O18 N3 -98.0(2)
O14 Er1 O18 N3 0.75(17)
Er3 Er1 O18 N3 -105.54(18)
Er2 Er1 O18 N3 32.6(5)
O23 N1 O19 Er3 -175.8(3)
O22 N1 O19 Er3 3.9(3)
O4 Er3 O19 N1 -46.4(2)
O8 Er3 O19 N1 176.1(2)
O10 Er3 O19 N1 -104.3(2)
O15 Er3 O19 N1 135.98(19)
O22 Er3 O19 N1 -2.35(18)
O1 Er3 O19 N1 36.1(2)
N7 Er3 O19 N1 97.0(2)
O6 Er3 O19 N1 -139.77(18)
N5 Er3 O19 N1 -174.61(19)
Er1 Er3 O19 N1 -87.46(19)
O23 N1 O22 Er3 175.6(3)
O19 N1 O22 Er3 -4.1(3)
O4 Er3 O22 N1 148.5(2)
O8 Er3 O22 N1 0.6(2)
O10 Er3 O22 N1 73.9(2)
O15 Er3 O22 N1 -136.7(2)
O1 Er3 O22 N1 -140.9(2)
N7 Er3 O22 N1 -73.7(2)
O6 Er3 O22 N1 108.5(2)
O19 Er3 O22 N1 2.40(18)
N5 Er3 O22 N1 169.3(3)
Er1 Er3 O22 N1 114.3(2)
O26 N2 O25 Er4 172.8(3)
O12 N2 O25 Er4 -6.5(3)
O7 Er4 O25 N2 48.3(2)
O8 Er4 O25 N2 -123.29(19)
O10 Er4 O25 N2 -178.2(2)
O13 Er4 O25 N2 105.3(2)
O12 Er4 O25 N2 3.95(18)
O16 Er4 O25 N2 -99.4(2)
O6 Er4 O25 N2 139.30(19)
O11 Er4 O25 N2 -42.2(2)
Er2 Er4 O25 N2 90.3(2)
Er3 Er4 O25 N2 -168.58(17)
O27 N4 O28 Er2 -172.2(3)
O29 N4 O28 Er2 6.7(3)
O7 Er2 O28 N4 -2.4(3)
O3 Er2 O28 N4 -151.7(2)
O13 Er2 O28 N4 -76.3(2)
O2 Er2 O28 N4 133.2(2)
O17 Er2 O28 N4 64.5(2)
N6 Er2 O28 N4 132.7(2)
O29 Er2 O28 N4 -3.8(2)
O6 Er2 O28 N4 -113.9(2)
N5 Er2 O28 N4 -179.1(2)
Er4 Er2 O28 N4 -50.1(2)
O27 N4 O29 Er2 172.3(3)
O28 N4 O29 Er2 -6.5(3)
O7 Er2 O29 N4 -174.9(2)
O3 Er2 O29 N4 46.5(2)
O13 Er2 O29 N4 106.7(2)
O2 Er2 O29 N4 -129.2(2)
O17 Er2 O29 N4 -100.8(2)
O28 Er2 O29 N4 3.9(2)
N6 Er2 O29 N4 -41.0(2)
O6 Er2 O29 N4 143.93(19)
N5 Er2 O29 N4 -179.3(2)
Er4 Er2 O29 N4 148.9(2)
C1 O9 C2 C3 19.8(5)
Er1 O9 C2 C3 -156.8(3)
C1 O9 C2 C7 -162.2(3)
Er1 O9 C2 C7 21.1(3)
O9 C2 C3 C4 179.5(3)
C7 C2 C3 C4 1.8(6)
C2 C3 C4 C5 1.8(6)
C3 C4 C5 C6 -1.5(6)
C4 C5 C6 C7 -2.2(6)
C4 C5 C6 C29 176.9(4)
Er2 O3 C7 C2 -171.7(2)
Er1 O3 C7 C2 -20.6(4)
Er2 O3 C7 C6 10.0(5)
Er1 O3 C7 C6 161.1(3)
C3 C2 C7 O3 176.2(3)
O9 C2 C7 O3 -1.7(4)
C3 C2 C7 C6 -5.4(5)
O9 C2 C7 C6 176.7(3)
C5 C6 C7 O3 -176.2(3)
C29 C6 C7 O3 4.7(6)
C5 C6 C7 C2 5.4(5)
C29 C6 C7 C2 -173.6(3)
C31 N6 C29 C6 179.0(3)
Er2 N6 C29 C6 -13.7(6)
C7 C6 C29 N6 -1.9(6)
C5 C6 C29 N6 179.1(4)
C29 N6 C31 C9 127.4(4)
Er2 N6 C31 C9 -42.1(4)
C10 O17 C9 C31 -178.4(3)
Er2 O17 C9 C31 -47.1(3)
N6 C31 C9 O17 58.4(4)
C9 O17 C10 C11 167.4(3)
Er2 O17 C10 C11 35.5(3)
Er4 O7 C11 C10 -158.3(2)
Er2 O7 C11 C10 43.5(3)
O17 C10 C11 O7 -51.1(4)
Er1 O4 C12 C13 -144.2(3)
Er3 O4 C12 C13 36.8(3)
C14 O1 C13 C12 -176.2(3)
Er3 O1 C13 C12 49.4(3)
O4 C12 C13 O1 -56.3(3)
C13 O1 C14 C15 -172.3(3)
Er3 O1 C14 C15 -41.0(3)
C16 N7 C15 C14 120.2(3)
Er3 N7 C15 C14 -47.3(3)
O1 C14 C15 N7 57.0(4)
C15 N7 C16 C17 -179.8(3)
Er3 N7 C16 C17 -14.7(5)
N7 C16 C17 C18 -178.1(3)
N7 C16 C17 C22 1.3(6)
C22 C17 C18 C19 -1.9(5)
C16 C17 C18 C19 177.6(3)
C17 C18 C19 C20 -0.1(6)
C18 C19 C20 C21 0.5(6)
C19 C20 C21 O11 -179.3(3)
C19 C20 C21 C22 1.2(6)
C23 O11 C21 C20 11.1(5)
Er4 O11 C21 C20 -165.8(3)
C23 O11 C21 C22 -169.4(3)
Er4 O11 C21 C22 13.7(3)
Er3 O8 C22 C21 -172.8(2)
Er4 O8 C22 C21 -13.3(4)
Er3 O8 C22 C17 8.5(5)
Er4 O8 C22 C17 168.0(2)
C20 C21 C22 O8 178.0(3)
O11 C21 C22 O8 -1.5(4)
C20 C21 C22 C17 -3.2(5)
O11 C21 C22 C17 177.3(3)
C18 C17 C22 O8 -177.8(3)
C16 C17 C22 O8 2.8(5)
C18 C17 C22 C21 3.4(5)
C16 C17 C22 C21 -176.0(3)
